data_1569449
loop_
_publ_author_name
'Wang, Hao'
'Zhu, Zhenhua'
'La Droitte, L\'eo'
'Liao, Wuping'
'Cador, Olivier'
'Le Guennic, Boris'
'Tang, Jinkui'

_publ_section_title
;
 Toroidal moment and dynamical control in luminescent 1D and 3D terbium
 calixarene compounds
;
_journal_issue 26
_journal_name_full 'Chemical Science'
_journal_page_first 7208
_journal_page_last 7214
_journal_paper_doi 10.1039/D3SC00541K
_journal_volume 14
_journal_year 2023
_chemical_formula_moiety 'C114 H120 O23 S8 Tb4, C H4 O'
_chemical_formula_sum 'C115 H124 O24 S8 Tb4'
_chemical_formula_weight 2782.29
_space_group_crystal_system monoclinic
_space_group_IT_number 15
_space_group_name_Hall '-C 2yc'
_space_group_name_H-M_alt 'C 1 2/c 1'
_atom_sites_solution_hydrogens mixed
_atom_sites_solution_primary dual
_audit_creation_date 2021-07-22
_audit_creation_method
;
Olex2 1.3
(compiled 2020.11.12 svn.r5f609507 for OlexSys, GUI svn.r6272)
;
_audit_update_record
;
2022-12-13 deposited with the CCDC.	2023-06-05 downloaded from the CCDC.
;
_cell_angle_alpha 90
_cell_angle_beta 94.7850(10)
_cell_angle_gamma 90
_cell_formula_units_Z 8
_cell_length_a 12.7641(4)
_cell_length_b 57.5684(16)
_cell_length_c 36.0789(11)
_cell_measurement_reflns_used 9006
_cell_measurement_temperature 180.0
_cell_measurement_theta_max 54.996
_cell_measurement_theta_min 2.458
_cell_volume 26418.7(14)
_computing_cell_refinement 'SAINT V8.40A (Bruker, 2019)'
_computing_data_reduction 'SAINT V8.40A (Bruker, 2019)'
_computing_molecular_graphics 'Olex2 1.3 (Dolomanov et al., 2009)'
_computing_publication_material 'Olex2 1.3 (Dolomanov et al., 2009)'
_computing_structure_refinement 'SHELXL 2018/3 (Sheldrick, 2015)'
_computing_structure_solution 'SHELXT 2018/2 (Sheldrick, 2018)'
_diffrn_ambient_temperature 180.0
_diffrn_measured_fraction_theta_full 0.969
_diffrn_measured_fraction_theta_max 0.969
_diffrn_measurement_device_type 'CCD area detector'
_diffrn_measurement_method 'phi and omega scans'
_diffrn_radiation_monochromator graphite
_diffrn_radiation_type CuK\a
_diffrn_radiation_wavelength 1.54178
_diffrn_reflns_av_R_equivalents 0.0357
_diffrn_reflns_av_unetI/netI 0.0370
_diffrn_reflns_Laue_measured_fraction_full 0.969
_diffrn_reflns_Laue_measured_fraction_max 0.969
_diffrn_reflns_limit_h_max 13
_diffrn_reflns_limit_h_min -11
_diffrn_reflns_limit_k_max 58
_diffrn_reflns_limit_k_min -61
_diffrn_reflns_limit_l_max 32
_diffrn_reflns_limit_l_min -37
_diffrn_reflns_number 58631
_diffrn_reflns_point_group_measured_fraction_full 0.969
_diffrn_reflns_point_group_measured_fraction_max 0.969
_diffrn_reflns_theta_full 55.084
_diffrn_reflns_theta_max 55.084
_diffrn_reflns_theta_min 1.966
_diffrn_source_current 1.1
_diffrn_source_power 0.055
_diffrn_source_voltage 50.0
_exptl_absorpt_coefficient_mu 12.000
_exptl_absorpt_correction_T_max 0.301
_exptl_absorpt_correction_T_min 0.206
_exptl_absorpt_correction_type multi-scan
_exptl_crystal_colour colourless
_exptl_crystal_colour_primary colourless
_exptl_crystal_density_diffrn 1.399
_exptl_crystal_description block
_exptl_crystal_F_000 11152
_exptl_crystal_size_max 0.15
_exptl_crystal_size_mid 0.13
_exptl_crystal_size_min 0.1
_refine_diff_density_max 1.246
_refine_diff_density_min -0.691
_refine_diff_density_rms 0.094
_refine_ls_extinction_method none
_refine_ls_goodness_of_fit_ref 1.057
_refine_ls_hydrogen_treatment mixed
_refine_ls_matrix_type full
_refine_ls_number_parameters 1404
_refine_ls_number_reflns 16159
_refine_ls_number_restraints 85
_refine_ls_restrained_S_all 1.075
_refine_ls_R_factor_all 0.0643
_refine_ls_R_factor_gt 0.0462
_refine_ls_shift/su_max 0.004
_refine_ls_shift/su_mean 0.000
_refine_ls_structure_factor_coef Fsqd
_refine_ls_weighting_details 'w=1/[\s^2^(Fo^2^)+(0.0516P)^2^+237.3101P] where P=(Fo^2^+2Fc^2^)/3'
_refine_ls_weighting_scheme calc
_refine_ls_wR_factor_gt 0.1107
_refine_ls_wR_factor_ref 0.1254
_reflns_Friedel_coverage 0.000
_reflns_number_gt 12690
_reflns_number_total 16159
_reflns_threshold_expression 'I > 2\s(I)'
_cod_data_source_file d3sc00541k2.cif
_cod_data_source_block lixl
_cod_database_code 1569449
_shelx_shelxl_version_number 2018/3
_shelx_space_group_comment
;
The symmetry employed for this shelxl refinement is uniquely defined
by the following loop, which should always be used as a source of
symmetry information in preference to the above space-group names.
They are only intended as comments.
;
_shelx_estimated_absorpt_t_max 0.380
_shelx_estimated_absorpt_t_min 0.266
_olex2_refinement_description
;
1. Fixed Uiso
 At 1.2 times of:
  All C(H) groups
 At 1.5 times of:
  All C(H,H,H) groups, All O(H) groups
2. Restrained distances
 O26-C042
 1.4 with sigma of 0.02
 O15-H15
 0.87 with sigma of 0.01
 O6-H6
 0.87 with sigma of 0.01
 O16-H16
 0.87 with sigma of 0.01
 O9-H9
 0.87 with sigma of 0.01
 Tb2-H9
 2.921867 with sigma of 0.02
 C03W-H16
 1.878351 with sigma of 0.02
 Tb4-H15
 2.940298 with sigma of 0.02
 Tb4-H16
 2.867778 with sigma of 0.02
 C5-H9
 1.923761 with sigma of 0.02
 C02U-H6
 1.918698 with sigma of 0.02
 Tb1-H6
 2.896786 with sigma of 0.02
 C02R-H15
 1.877469 with sigma of 0.02
3. Uiso/Uaniso restraints and constraints
C023 \\sim C02Y \\sim C048 \\sim C04A \\sim C13: within 3.8A with sigma of 0.01
and sigma for terminal atoms of 0.02 within 3.8A
O26 \\sim C042: within 3.8A with sigma of 0.01 and sigma for terminal atoms of
0.02 within 3.8A
O9 \\sim C5: within 3.8A with sigma of 0.01 and sigma for terminal atoms of
0.02 within 3.8A
4.a Riding coordinates:
 C5(H5A,H5B,H5C)
4.b Aromatic/amide H refined with riding coordinates:
 C01A(H01A), C01C(H01C), C01K(H01K), C01L(H01L), C01M(H01M), C01P(H01P),
 C01Q(H01Q), C01R(H01R), C01S(H01S), C01U(H01U), C01V(H01V), C01Y(H01Y),
 C027(H027), C028(H028), C02B(H02B), C02C(H02C), C02F(H02F), C02Q(H02Q),
 C02T(H02T), C02V(H02V), C032(H032), C033(H033), C034(H034), C038(H038),
 C03C(H03V), C03D(H03W), C03F(H03X), C03G(H03Y), C03J(H03), C03Q(H4), C03R(H5),
 C043(H043)
4.c Idealised Me refined as rotating group:
 C02J(H02A,H02D,H02E), C02R(H02G,H02H,H02I), C02U(H02J,H02K,H02L), C02X(H02M,
 H02N,H02O), C02Z(H02P,H02R,H02S), C031(H03A,H03B,H03C), C035(H03D,H03E,H03F),
 C036(H03G,H03H,H03I), C037(H03J,H03K,H03L), C039(H03M,H03N,H03O), C03A(H03P,
 H03Q,H03R), C03B(H03S,H03T,H03U), C03H(H03Z,H,HA), C03L(H1,HB,HC), C03N(H2,HD,
 HE), C03P(H3,HF,HG), C03U(H7,HH,HI), C03V(H8,HJ,HK), C03W(H10,HL,HM), C03Y(H11,
 HN,HO), C03Z(H12,HP,HQ), C041(H04A,H04B,H04C), C042(H04M,H04N,H04O), C046(H04D,
 H04E,H04F), C1(H1A,H1B,H1C), C048(H04G,H04H,H04I), C04A(H04J,H04K,H04L),
 C13(H13A,H13B,H13C)
4.d Idealised tetrahedral OH refined as rotating group:
 O26(H26)
;
_smtbx_masks_special_details
;
A solvent mask was calculated and 1248 electrons were 
found in a volume of 5788\%A^3^ in 4 voids per unit cell. 
This is consistent with the presence of 
13[H2O], 2.25[H2O] per Asymmetric Unit 
which account for 1220 electrons 
per unit cell.
;
_smtbx_masks_void_probe_radius 1.2
_smtbx_masks_void_truncation_radius 1.2
_olex2_submission_special_instructions 'No special instructions were received'

loop_
_space_group_symop_operation_xyz
'x, y, z'
'-x, y, -z+1/2'
'x+1/2, y+1/2, z'
'-x+1/2, y+1/2, -z+1/2'
'-x, -y, -z'
'x, -y, z-1/2'
'-x+1/2, -y+1/2, -z'
'x+1/2, -y+1/2, z-1/2'

loop_
_atom_site_label
_atom_site_type_symbol
_atom_site_fract_x
_atom_site_fract_y
_atom_site_fract_z
_atom_site_U_iso_or_equiv
_atom_site_adp_type
_atom_site_occupancy
_atom_site_site_symmetry_order
_atom_site_calc_flag
_atom_site_refinement_flags_posn
_atom_site_refinement_flags_adp
_atom_site_refinement_flags_occupancy
_atom_site_disorder_assembly
_atom_site_disorder_group
Tb5 Tb 1.000000 0.55825(2) 0.750000 0.03477(16) Uani 1 2 d S T P . .
Tb1 Tb 0.42260(3) 0.25646(2) 0.47056(2) 0.04033(13) Uani 1 1 d D . . . .
Tb4 Tb 0.81290(4) 0.51195(2) 0.73136(2) 0.03885(13) Uani 1 1 d D . . . .
Tb3 Tb 1.000000 0.46584(2) 0.750000 0.04184(17) Uani 1 2 d S T P . .
Tb2 Tb 0.34243(3) 0.25660(2) 0.56440(2) 0.04327(14) Uani 1 1 d D . . . .
S6 S 1.03860(14) 0.58053(3) 0.67924(5) 0.0376(4) Uani 1 1 d . . . . .
S7 S 1.33349(15) 0.51203(3) 0.71136(5) 0.0424(5) Uani 1 1 d . . . . .
S3 S 0.55349(14) 0.21530(3) 0.46097(5) 0.0436(5) Uani 1 1 d . . . . .
S5 S 0.73908(15) 0.51198(3) 0.65283(5) 0.0416(4) Uani 1 1 d . . . . .
S1 S 0.02405(14) 0.19536(3) 0.54884(5) 0.0445(5) Uani 1 1 d . . . . .
S4 S 0.42809(15) 0.21612(3) 0.60387(5) 0.0464(5) Uani 1 1 d . . . . .
S8 S 1.03756(17) 0.44347(3) 0.67902(6) 0.0526(5) Uani 1 1 d . . . . .
S2 S 0.14934(15) 0.19634(3) 0.40562(6) 0.0486(5) Uani 1 1 d . . . . .
O10 O 0.9004(3) 0.54065(7) 0.69904(12) 0.0335(11) Uani 1 1 d . . . . .
O11 O 1.1438(4) 0.54075(7) 0.72319(12) 0.0359(11) Uani 1 1 d . . . . .
O12 O 0.9000(4) 0.48320(7) 0.69929(12) 0.0393(12) Uani 1 1 d . . . . .
O13 O 1.1446(4) 0.48289(8) 0.72354(13) 0.0408(12) Uani 1 1 d . . . . .
O17 O 1.000000 0.51191(11) 0.750000 0.0432(17) Uani 1 2 d S T P . .
O5 O 0.4446(4) 0.23441(8) 0.52594(13) 0.0403(12) Uani 1 1 d . . . . .
O4 O 0.3236(4) 0.22491(8) 0.44346(14) 0.0433(12) Uani 1 1 d . . . . .
O3 O 0.1051(4) 0.21693(8) 0.48047(13) 0.0445(12) Uani 1 1 d . . . . .
O6 O 0.5982(4) 0.26460(9) 0.49667(14) 0.0480(13) Uani 1 1 d D . . . .
H6 H 0.608(3) 0.2622(13) 0.5207(5) 0.072 Uiso 1 1 d D U . . .
O1 O 0.2195(4) 0.22505(8) 0.56276(14) 0.0442(12) Uani 1 1 d . . . . .
O15 O 0.6833(4) 0.48142(9) 0.71881(15) 0.0529(14) Uani 1 1 d D . . . .
H15 H 0.707(2) 0.4671(2) 0.719(2) 0.079 Uiso 1 1 d D U . . .
O23 O 0.8706(4) 0.41329(8) 0.23843(13) 0.0451(13) Uani 1 1 d . . . . .
O7 O 0.5077(5) 0.26627(10) 0.59471(16) 0.0617(15) Uani 1 1 d . . . . .
O2 O 0.250000 0.250000 0.500000 0.0485(18) Uani 1 2 d S . P . .
O16 O 0.6819(4) 0.54243(9) 0.71970(15) 0.0534(14) Uani 1 1 d D . . . .
H16 H 0.704(3) 0.5557(4) 0.730(2) 0.080 Uiso 1 1 d D U . . .
O8 O 0.4882(4) 0.25738(8) 0.41208(15) 0.0526(14) Uani 1 1 d . . . . .
O9 O 0.2843(4) 0.25636(9) 0.62607(15) 0.0570(14) Uani 1 1 d D U . . .
H9 H 0.223(3) 0.2514(15) 0.6303(7) 0.086 Uiso 1 1 d D U . . .
O14 O 0.8766(5) 0.43654(9) 0.73854(15) 0.0642(16) Uani 1 1 d . . . . .
O24 O 0.6987(5) 0.41567(10) 0.24548(18) 0.0724(17) Uani 1 1 d . . . . .
C00X C 0.8867(6) 0.54696(11) 0.66365(19) 0.0355(17) Uani 1 1 d . . . . .
C00Y C 0.0790(5) 0.19462(12) 0.4763(2) 0.0422(19) Uani 1 1 d . . . . .
O20 O 0.6519(5) 0.26187(14) 0.56756(18) 0.090(2) Uani 1 1 d . . . . .
C010 C 0.5544(5) 0.20331(11) 0.5065(2) 0.0367(17) Uani 1 1 d . . . . .
C011 C 0.8822(6) 0.47639(12) 0.6639(2) 0.0430(19) Uani 1 1 d . . . . .
C012 C 0.0407(6) 0.18175(12) 0.5052(2) 0.0428(19) Uani 1 1 d . . . . .
O21 O 0.3937(5) 0.26220(12) 0.35731(19) 0.0793(19) Uani 1 1 d . . . . .
C014 C 1.2856(6) 0.53659(12) 0.68501(19) 0.0399(18) Uani 1 1 d . . . . .
C015 C 0.8090(6) 0.48733(11) 0.6383(2) 0.0408(18) Uani 1 1 d . . . . .
C016 C 0.8147(6) 0.53575(11) 0.6377(2) 0.0392(18) Uani 1 1 d . . . . .
C017 C 0.4969(5) 0.21482(11) 0.5329(2) 0.0375(18) Uani 1 1 d . . . . .
C018 C 1.1905(6) 0.47713(12) 0.6937(2) 0.0425(19) Uani 1 1 d . . . . .
C019 C 0.9457(6) 0.56514(11) 0.64935(18) 0.0361(17) Uani 1 1 d . . . . .
C01A C 1.3405(6) 0.54419(13) 0.6556(2) 0.0446(19) Uani 1 1 d . . . . .
H01A H 1.402747 0.536198 0.650370 0.053 Uiso 1 1 calc R U . . .
C01B C 1.1934(5) 0.54741(11) 0.69452(18) 0.0331(17) Uani 1 1 d . . . . .
C01C C 0.8032(6) 0.54251(13) 0.6009(2) 0.046(2) Uani 1 1 d . . . . .
H01C H 0.753202 0.534593 0.584441 0.055 Uiso 1 1 calc R U . . .
C01D C 0.9396(6) 0.45774(12) 0.6493(2) 0.0425(19) Uani 1 1 d . . . . .
C01E C 1.2824(6) 0.48835(12) 0.6837(2) 0.0430(19) Uani 1 1 d . . . . .
C01F C 0.0910(5) 0.18262(12) 0.4427(2) 0.0420(19) Uani 1 1 d . . . . .
C01G C 0.4990(5) 0.20378(12) 0.5681(2) 0.0407(18) Uani 1 1 d . . . . .
C01H C 0.6037(6) 0.17159(13) 0.5484(2) 0.048(2) Uani 1 1 d . . . . .
C01I C 1.3077(6) 0.56305(14) 0.6336(2) 0.050(2) Uani 1 1 d . . . . .
O18 O 0.7176(7) 0.43796(11) 0.7072(2) 0.104(3) Uani 1 1 d . . . . .
C01K C 0.1495(6) 0.16768(12) 0.5962(2) 0.048(2) Uani 1 1 d . . . . .
H01K H 0.090499 0.157565 0.594247 0.057 Uiso 1 1 calc R U . . .
C01L C 0.5509(6) 0.18269(13) 0.5751(2) 0.051(2) Uani 1 1 d . . . . .
H01L H 0.549862 0.175792 0.598980 0.061 Uiso 1 1 calc R U . . .
C01M C 1.2148(6) 0.57359(13) 0.6421(2) 0.0455(19) Uani 1 1 d . . . . .
H01M H 1.188940 0.586426 0.627478 0.055 Uiso 1 1 calc R U . . .
C01N C 1.1580(5) 0.56598(11) 0.67131(18) 0.0348(17) Uani 1 1 d . . . . .
C01O C 0.8604(7) 0.56012(13) 0.5869(2) 0.047(2) Uani 1 1 d . . . . .
C01P C 0.9330(6) 0.57116(12) 0.6121(2) 0.0432(19) Uani 1 1 d . . . . .
H01P H 0.975313 0.583240 0.603327 0.052 Uiso 1 1 calc R U . . .
C01Q C 0.6065(6) 0.18259(12) 0.5143(2) 0.0443(19) Uani 1 1 d . . . . .
H01Q H 0.645264 0.175716 0.495749 0.053 Uiso 1 1 calc R U . . .
C01R C 0.3215(7) 0.17653(14) 0.6206(2) 0.052(2) Uani 1 1 d . . . . .
H01R H 0.383623 0.172761 0.635703 0.062 Uiso 1 1 calc R U . . .
C01S C 0.0080(6) 0.15876(13) 0.4995(2) 0.052(2) Uani 1 1 d . . . . .
H01S H -0.020172 0.150699 0.519360 0.063 Uiso 1 1 calc R U . . .
C01T C 0.3153(6) 0.19766(12) 0.6015(2) 0.0428(19) Uani 1 1 d . . . . .
C01U C 0.7913(6) 0.47935(13) 0.6019(2) 0.0443(19) Uani 1 1 d . . . . .
H01U H 0.739485 0.487001 0.585887 0.053 Uiso 1 1 calc R U . . .
C01V C 0.9176(6) 0.45044(13) 0.6124(2) 0.049(2) Uani 1 1 d . . . . .
H01V H 0.955370 0.437523 0.603896 0.059 Uiso 1 1 calc R U . . .
C01W C 0.1421(6) 0.18840(12) 0.5771(2) 0.0436(19) Uani 1 1 d . . . . .
C01X C 1.1523(6) 0.45909(13) 0.6695(2) 0.050(2) Uani 1 1 d . . . . .
C01Y C 0.0578(6) 0.15964(13) 0.4385(2) 0.050(2) Uani 1 1 d . . . . .
H01Y H 0.064914 0.152140 0.415420 0.060 Uiso 1 1 calc R U . . .
O22 O 0.9029(6) 0.30567(14) 0.3211(3) 0.122(3) Uani 1 1 d . . . . .
C020 C 0.3550(6) 0.20441(13) 0.4312(2) 0.0411(18) Uani 1 1 d . . . . .
C021 C 0.8447(6) 0.46094(13) 0.5879(2) 0.046(2) Uani 1 1 d . . . . .
C022 C 0.2245(6) 0.20466(12) 0.5800(2) 0.0391(18) Uani 1 1 d . . . . .
C023 C 0.0150(7) 0.14728(13) 0.4663(3) 0.066(2) Uani 1 1 d . U . . .
C024 C 0.6021(7) 0.27040(14) 0.5916(2) 0.052(2) Uani 1 1 d . . . . .
C025 C 0.7929(7) 0.38219(14) 0.2682(2) 0.057(2) Uani 1 1 d . . . . .
C026 C 0.2377(6) 0.16087(14) 0.6178(2) 0.051(2) Uani 1 1 d . . . . .
C027 C 0.3182(7) 0.16702(13) 0.4003(2) 0.057(2) Uani 1 1 d . . . . .
H027 H 0.268219 0.156913 0.387705 0.068 Uiso 1 1 calc R U . . .
C028 C 0.4921(7) 0.17570(14) 0.4232(2) 0.053(2) Uani 1 1 d . . . . .
H028 H 0.564418 0.171695 0.426818 0.064 Uiso 1 1 calc R U . . .
C029 C 0.4588(6) 0.19714(12) 0.4360(2) 0.0431(19) Uani 1 1 d . . . . .
C02A C 0.8219(7) 0.45324(14) 0.5474(2) 0.056(2) Uani 1 1 d . . . . .
C02B C 1.2033(7) 0.45345(16) 0.6378(2) 0.062(2) Uani 1 1 d . . . . .
H02B H 1.175466 0.441239 0.622249 0.075 Uiso 1 1 calc R U . . .
C02C C 1.3290(7) 0.48259(15) 0.6518(2) 0.057(2) Uani 1 1 d . . . . .
H02C H 1.388917 0.491085 0.645642 0.069 Uiso 1 1 calc R U . . .
C02D C 0.4222(7) 0.16010(14) 0.4052(2) 0.057(2) Uani 1 1 d . . . . .
C02E C 0.2844(6) 0.18842(13) 0.4132(2) 0.0452(19) Uani 1 1 d . . . . .
C02F C 0.8672(7) 0.36655(14) 0.2603(2) 0.061(2) Uani 1 1 d . . . . .
H02F H 0.915917 0.370548 0.242787 0.073 Uiso 1 1 calc R U . . .
C02G C 0.6583(7) 0.28584(14) 0.6191(2) 0.056(2) Uani 1 1 d . . . . .
C02H C 0.5632(7) 0.27864(14) 0.3648(2) 0.058(2) Uani 1 1 d . . . . .
C02I C 1.3693(7) 0.57195(16) 0.6013(3) 0.067(3) Uani 1 1 d . . . . .
C02J C 0.9191(8) 0.58570(17) 0.5350(2) 0.078(3) Uani 1 1 d . . . . .
H02A H 0.908837 0.588734 0.508255 0.117 Uiso 1 1 calc R U . . .
H02D H 0.992732 0.581536 0.541728 0.117 Uiso 1 1 calc R U . . .
H02E H 0.901431 0.599672 0.548732 0.117 Uiso 1 1 calc R U . . .
C02K C 0.7873(8) 0.40583(15) 0.2492(2) 0.058(2) Uani 1 1 d . . . . .
C02L C 1.2910(7) 0.46466(17) 0.6283(2) 0.065(2) Uani 1 1 d . . . . .
C02M C 0.8021(8) 0.40145(15) 0.7158(3) 0.071(3) Uani 1 1 d . . . . .
C02N C 0.8488(8) 0.56590(15) 0.5449(2) 0.061(2) Uani 1 1 d . . . . .
C02O C 0.7979(9) 0.42754(17) 0.7210(3) 0.074(3) Uani 1 1 d . . . . .
C02P C 0.6623(8) 0.14847(14) 0.5563(3) 0.065(3) Uani 1 1 d . . . . .
C02Q C 0.7248(8) 0.37665(16) 0.2951(3) 0.075(3) Uani 1 1 d . . . . .
H02Q H 0.673644 0.387603 0.301448 0.090 Uiso 1 1 calc R U . . .
C02R C 0.5777(8) 0.48083(18) 0.7052(3) 0.082(3) Uani 1 1 d D . . . .
H02G H 0.570842 0.472558 0.681363 0.123 Uiso 1 1 calc R U . . .
H02H H 0.551430 0.496736 0.701583 0.123 Uiso 1 1 calc R U . . .
H02I H 0.536642 0.472780 0.723038 0.123 Uiso 1 1 calc R U . . .
C02S C 0.4750(8) 0.26469(14) 0.3794(3) 0.061(2) Uani 1 1 d . . . . .
C02T C 0.8739(8) 0.34497(17) 0.2770(3) 0.075(3) Uani 1 1 d . . . . .
H02T H 0.926049 0.334249 0.270544 0.090 Uiso 1 1 calc R U . . .
C02U C 0.6883(7) 0.27593(16) 0.4845(3) 0.075(3) Uani 1 1 d D . . . .
H02J H 0.710489 0.267995 0.462427 0.113 Uiso 1 1 calc R U . . .
H02K H 0.745439 0.275467 0.504367 0.113 Uiso 1 1 calc R U . . .
H02L H 0.670886 0.292125 0.478289 0.113 Uiso 1 1 calc R U . . .
C02V C 0.6671(7) 0.27534(14) 0.3792(3) 0.062(2) Uani 1 1 d . . . . .
H02V H 0.682321 0.264632 0.398976 0.074 Uiso 1 1 calc R U . . .
C02W C 0.8049(7) 0.33886(15) 0.3031(3) 0.065(2) Uani 1 1 d . . . . .
C02X C 0.6202(8) 0.13604(15) 0.5893(3) 0.078(3) Uani 1 1 d . . . . .
H02M H 0.657272 0.121255 0.593531 0.117 Uiso 1 1 calc R U . . .
H02N H 0.544805 0.133083 0.583955 0.117 Uiso 1 1 calc R U . . .
H02O H 0.631385 0.145796 0.611496 0.117 Uiso 1 1 calc R U . . .
C02Y C -0.0261(9) 0.12266(15) 0.4603(3) 0.079(3) Uani 1 1 d . U . . .
C02Z C 0.8812(9) 0.43106(17) 0.5392(3) 0.096(4) Uani 1 1 d . . . . .
H02P H 0.956953 0.433728 0.544003 0.144 Uiso 1 1 calc R U . . .
H02R H 0.865124 0.426696 0.513124 0.144 Uiso 1 1 calc R U . . .
H02S H 0.859624 0.418519 0.555312 0.144 Uiso 1 1 calc R U . . .
C030 C 0.4556(8) 0.13581(15) 0.3911(3) 0.073(3) Uani 1 1 d . . . . .
C031 C 1.4105(8) 0.59665(19) 0.6131(3) 0.087(3) Uani 1 1 d . . . . .
H03A H 1.446813 0.603516 0.592901 0.131 Uiso 1 1 calc R U . . .
H03B H 1.459459 0.595391 0.635459 0.131 Uiso 1 1 calc R U . . .
H03C H 1.351073 0.606541 0.618447 0.131 Uiso 1 1 calc R U . . .
C032 C 0.7316(8) 0.35513(16) 0.3126(3) 0.076(3) Uani 1 1 d . . . . .
H032 H 0.685797 0.351552 0.331270 0.091 Uiso 1 1 calc R U . . .
C033 C 0.5429(8) 0.29496(16) 0.3364(3) 0.077(3) Uani 1 1 d . . . . .
H033 H 0.472673 0.297544 0.326404 0.093 Uiso 1 1 calc R U . . .
C034 C 0.8602(9) 0.38804(16) 0.7411(3) 0.083(3) Uani 1 1 d . . . . .
H034 H 0.897775 0.395268 0.761803 0.100 Uiso 1 1 calc R U . . .
C035 C 1.2947(8) 0.57432(18) 0.5664(2) 0.079(3) Uani 1 1 d . . . . .
H03D H 1.236131 0.584521 0.571478 0.118 Uiso 1 1 calc R U . . .
H03E H 1.267420 0.558973 0.558835 0.118 Uiso 1 1 calc R U . . .
H03F H 1.332527 0.580988 0.546380 0.118 Uiso 1 1 calc R U . . .
C036 C 0.7343(8) 0.57206(17) 0.5336(2) 0.076(3) Uani 1 1 d . . . . .
H03G H 0.727473 0.577233 0.507626 0.114 Uiso 1 1 calc R U . . .
H03H H 0.711834 0.584555 0.549598 0.114 Uiso 1 1 calc R U . . .
H03I H 0.690025 0.558354 0.536282 0.114 Uiso 1 1 calc R U . . .
C037 C 0.8803(9) 0.54430(17) 0.5233(2) 0.082(3) Uani 1 1 d . . . . .
H03J H 0.831427 0.531588 0.527289 0.123 Uiso 1 1 calc R U . . .
H03K H 0.951831 0.539607 0.532222 0.123 Uiso 1 1 calc R U . . .
H03L H 0.877768 0.547960 0.496749 0.123 Uiso 1 1 calc R U . . .
C038 C 0.7471(9) 0.39112(17) 0.6854(3) 0.091(3) Uani 1 1 d . . . . .
H038 H 0.705075 0.400289 0.668029 0.109 Uiso 1 1 calc R U . . .
C039 C 0.5700(8) 0.13148(17) 0.4003(3) 0.092(3) Uani 1 1 d . . . . .
H03M H 0.589063 0.116405 0.390225 0.138 Uiso 1 1 calc R U . . .
H03N H 0.585374 0.131425 0.427419 0.138 Uiso 1 1 calc R U . . .
H03O H 0.610860 0.143769 0.389456 0.138 Uiso 1 1 calc R U . . .
C03A C 0.7044(8) 0.4488(2) 0.5399(3) 0.092(3) Uani 1 1 d . . . . .
H03P H 0.682135 0.437144 0.557466 0.137 Uiso 1 1 calc R U . . .
H03Q H 0.689686 0.442991 0.514407 0.137 Uiso 1 1 calc R U . . .
H03R H 0.665682 0.463247 0.542873 0.137 Uiso 1 1 calc R U . . .
C03B C 0.1602(9) 0.13708(19) 0.6665(3) 0.101(4) Uani 1 1 d . . . . .
H03S H 0.175047 0.149558 0.684679 0.151 Uiso 1 1 calc R U . . .
H03T H 0.162369 0.122073 0.679393 0.151 Uiso 1 1 calc R U . . .
H03U H 0.090217 0.139409 0.653700 0.151 Uiso 1 1 calc R U . . .
C03C C 0.6247(9) 0.30750(17) 0.3226(3) 0.085(3) Uani 1 1 d . . . . .
H03V H 0.609876 0.318733 0.303636 0.101 Uiso 1 1 calc R U . . .
C03D C 0.7469(8) 0.28736(16) 0.3652(3) 0.072(3) Uani 1 1 d . . . . .
H03W H 0.817167 0.284624 0.374992 0.086 Uiso 1 1 calc R U . . .
C03E C 0.8176(9) 0.31570(17) 0.3206(3) 0.081(3) Uani 1 1 d . . . . .
C03F C 0.6116(8) 0.2980(2) 0.6444(4) 0.111(4) Uani 1 1 d . . . . .
H03X H 0.538314 0.296076 0.646260 0.133 Uiso 1 1 calc R U . . .
C03G C 0.7538(10) 0.36709(17) 0.6805(3) 0.105(4) Uani 1 1 d . . . . .
H03Y H 0.717725 0.359861 0.659477 0.126 Uiso 1 1 calc R U . . .
C03H C 0.7788(8) 0.15336(18) 0.5637(4) 0.097(4) Uani 1 1 d . . . . .
H03Z H 0.790997 0.162419 0.586654 0.146 Uiso 1 1 calc R U . . .
H H 0.803394 0.162184 0.542881 0.146 Uiso 1 1 calc R U . . .
HA H 0.817258 0.138647 0.566380 0.146 Uiso 1 1 calc R U . . .
C03I C 0.7276(8) 0.30360(16) 0.3367(3) 0.073(3) Uani 1 1 d . . . . .
C03J C 0.6700(10) 0.3145(2) 0.6695(4) 0.122(5) Uani 1 1 d . . . . .
H03 H 0.635145 0.324098 0.685932 0.147 Uiso 1 1 calc R U . . .
O19 O 0.9230(9) 0.31986(17) 0.7135(4) 0.196(6) Uani 1 1 d . . . . .
C03L C 0.3504(8) 0.13218(17) 0.6577(3) 0.089(3) Uani 1 1 d . . . . .
H1 H 0.402319 0.131658 0.639211 0.133 Uiso 1 1 calc R U . . .
HB H 0.348815 0.117150 0.670433 0.133 Uiso 1 1 calc R U . . .
HC H 0.369693 0.144390 0.675964 0.133 Uiso 1 1 calc R U . . .
C03M C 0.2419(8) 0.13738(16) 0.6384(3) 0.071(3) Uani 1 1 d . . . . .
C03N C 0.8560(10) 0.47217(19) 0.5221(3) 0.099(4) Uani 1 1 d . . . . .
H2 H 0.815876 0.486348 0.525966 0.149 Uiso 1 1 calc R U . . .
HD H 0.843032 0.467176 0.496108 0.149 Uiso 1 1 calc R U . . .
HE H 0.931139 0.475256 0.527628 0.149 Uiso 1 1 calc R U . . .
C03O C 1.3472(9) 0.4592(2) 0.5927(3) 0.096(4) Uani 1 1 d . . . . .
C03P C 0.2156(9) 0.11775(17) 0.6093(3) 0.096(4) Uani 1 1 d . . . . .
H3 H 0.145186 0.120322 0.596940 0.144 Uiso 1 1 calc R U . . .
HF H 0.217720 0.102653 0.621856 0.144 Uiso 1 1 calc R U . . .
HG H 0.267363 0.117935 0.590663 0.144 Uiso 1 1 calc R U . . .
C03Q C 0.8656(10) 0.36398(17) 0.7371(3) 0.102(4) Uani 1 1 d . . . . .
H4 H 0.904730 0.354816 0.755324 0.122 Uiso 1 1 calc R U . . .
C03R C 0.7682(9) 0.2876(2) 0.6197(3) 0.098(4) Uani 1 1 d . . . . .
H5 H 0.803183 0.278737 0.602173 0.118 Uiso 1 1 calc R U . . .
C03S C 0.7728(10) 0.31523(17) 0.6682(4) 0.103(4) Uani 1 1 d . . . . .
C03T C 0.8137(10) 0.35381(17) 0.7067(4) 0.105(4) Uani 1 1 d . . . . .
C03U C 0.6370(10) 0.13208(16) 0.5226(3) 0.101(4) Uani 1 1 d . . . . .
H7 H 0.664481 0.116524 0.528650 0.151 Uiso 1 1 calc R U . . .
HH H 0.669832 0.138119 0.500940 0.151 Uiso 1 1 calc R U . . .
HI H 0.560667 0.131243 0.516847 0.151 Uiso 1 1 calc R U . . .
C03V C 1.4594(11) 0.5566(2) 0.5944(4) 0.145(7) Uani 1 1 d . . . . .
H8 H 1.492753 0.562248 0.572566 0.218 Uiso 1 1 calc R U . . .
HJ H 1.434019 0.540720 0.589776 0.218 Uiso 1 1 calc R U . . .
HK H 1.510731 0.556774 0.616121 0.218 Uiso 1 1 calc R U . . .
C03W C 0.5826(9) 0.5458(2) 0.7024(3) 0.101(4) Uani 1 1 d D . . . .
H10 H 0.584548 0.543810 0.675463 0.152 Uiso 1 1 calc R U . . .
HL H 0.558598 0.561557 0.707589 0.152 Uiso 1 1 calc R U . . .
HM H 0.533996 0.534468 0.711755 0.152 Uiso 1 1 calc R U . . .
C03Y C 0.4325(10) 0.1353(2) 0.3490(3) 0.125(5) Uani 1 1 d . . . . .
H11 H 0.471094 0.147905 0.337866 0.187 Uiso 1 1 calc R U . . .
HN H 0.356903 0.137430 0.342708 0.187 Uiso 1 1 calc R U . . .
HO H 0.454642 0.120372 0.339324 0.187 Uiso 1 1 calc R U . . .
C03Z C 0.3935(9) 0.11702(16) 0.4090(4) 0.117(5) Uani 1 1 d . . . . .
H12 H 0.414414 0.101766 0.400029 0.175 Uiso 1 1 calc R U . . .
HP H 0.318204 0.119390 0.402306 0.175 Uiso 1 1 calc R U . . .
HQ H 0.407606 0.117745 0.436044 0.175 Uiso 1 1 calc R U . . .
O26 O 0.8689(11) 0.4747(3) 0.4126(5) 0.211(5) Uani 1 1 d D U . . .
H26 H 0.903671 0.462611 0.418019 0.316 Uiso 1 1 calc R U . . .
C041 C 1.2971(10) 0.4377(3) 0.5736(3) 0.132(5) Uani 1 1 d . . . . .
H04A H 1.298358 0.424846 0.591418 0.199 Uiso 1 1 calc R U . . .
H04B H 1.336711 0.433331 0.552533 0.199 Uiso 1 1 calc R U . . .
H04C H 1.224218 0.441180 0.564633 0.199 Uiso 1 1 calc R U . . .
C042 C 0.9315(12) 0.4906(3) 0.3968(5) 0.159(6) Uani 1 1 d D U . . .
H04M H 0.894633 0.496656 0.373936 0.239 Uiso 1 1 calc R U . . .
H04N H 0.996928 0.483024 0.390876 0.239 Uiso 1 1 calc R U . . .
H04O H 0.947898 0.503361 0.414243 0.239 Uiso 1 1 calc R U . . .
C043 C 0.8283(11) 0.3015(2) 0.6447(4) 0.106(4) Uani 1 1 d . . . . .
H043 H 0.902889 0.301738 0.645653 0.127 Uiso 1 1 calc R U . . .
C044 C 0.8357(15) 0.3289(2) 0.6988(5) 0.181(9) Uani 1 1 d . . . . .
C046 C 1.3295(19) 0.4787(3) 0.5669(4) 0.221(12) Uani 1 1 d . . . . .
H04D H 1.255423 0.483341 0.565750 0.331 Uiso 1 1 calc R U . . .
H04E H 1.347525 0.474063 0.542124 0.331 Uiso 1 1 calc R U . . .
H04F H 1.373784 0.491855 0.575699 0.331 Uiso 1 1 calc R U . . .
C1 C 1.4595(10) 0.4540(3) 0.6025(4) 0.161(7) Uani 1 1 d . . . . .
H1A H 1.495188 0.468014 0.612440 0.242 Uiso 1 1 calc R U . . .
H1B H 1.491986 0.448859 0.580219 0.242 Uiso 1 1 calc R U . . .
H1C H 1.465644 0.441687 0.621278 0.242 Uiso 1 1 calc R U . . .
C048 C -0.0084(12) 0.10793(19) 0.4925(4) 0.137(4) Uani 1 1 d . U . . .
H04G H -0.036661 0.115433 0.513891 0.205 Uiso 1 1 calc R U . . .
H04H H 0.067205 0.105345 0.497785 0.205 Uiso 1 1 calc R U . . .
H04I H -0.043813 0.093002 0.487599 0.205 Uiso 1 1 calc R U . . .
C04A C -0.1452(12) 0.1243(2) 0.4528(5) 0.152(4) Uani 1 1 d . U . . .
H04J H -0.172547 0.109633 0.442145 0.229 Uiso 1 1 calc R U . . .
H04K H -0.162814 0.136975 0.435203 0.229 Uiso 1 1 calc R U . . .
H04L H -0.176764 0.127379 0.476129 0.229 Uiso 1 1 calc R U . . .
C13 C -0.0106(13) 0.1131(2) 0.4242(4) 0.151(4) Uani 1 1 d . U . . .
H13A H 0.064482 0.110162 0.422397 0.227 Uiso 1 1 calc R U . . .
H13B H -0.036117 0.124119 0.404811 0.227 Uiso 1 1 calc R U . . .
H13C H -0.049531 0.098459 0.420808 0.227 Uiso 1 1 calc R U . . .
C5 C 0.3399(15) 0.2603(4) 0.6655(5) 0.213(7) Uani 1 1 d D U . . .
H5A H 0.416124 0.260389 0.663900 0.319 Uiso 1 1 d R U . . .
H5B H 0.317854 0.275159 0.675560 0.319 Uiso 1 1 d R U . . .
H5C H 0.321204 0.247659 0.681950 0.319 Uiso 1 1 d R U . . .

loop_
_atom_site_aniso_label
_atom_site_aniso_U_11
_atom_site_aniso_U_22
_atom_site_aniso_U_33
_atom_site_aniso_U_23
_atom_site_aniso_U_13
_atom_site_aniso_U_12
Tb5 0.0457(4) 0.0293(3) 0.0300(3) 0.000 0.0074(3) 0.000
Tb1 0.0363(3) 0.0296(2) 0.0545(3) 0.0036(2) 0.0003(2) -0.00508(19)
Tb4 0.0527(3) 0.0320(2) 0.0322(3) -0.00209(19) 0.0055(2) -0.0013(2)
Tb3 0.0569(4) 0.0287(3) 0.0393(4) 0.000 0.0002(3) 0.000
Tb2 0.0387(3) 0.0344(3) 0.0562(3) 0.0003(2) 0.0010(2) -0.0052(2)
S6 0.0456(11) 0.0286(9) 0.0390(10) 0.0015(8) 0.0055(8) 0.0024(8)
S7 0.0455(11) 0.0381(10) 0.0438(11) 0.0054(8) 0.0044(9) 0.0089(8)
S3 0.0395(11) 0.0369(10) 0.0543(12) 0.0043(9) 0.0046(9) -0.0074(8)
S5 0.0477(12) 0.0345(10) 0.0420(11) -0.0042(8) 0.0002(9) 0.0008(8)
S1 0.0393(11) 0.0380(10) 0.0563(12) 0.0016(9) 0.0046(9) -0.0054(8)
S4 0.0434(12) 0.0442(11) 0.0513(12) -0.0013(9) 0.0018(9) -0.0053(9)
S8 0.0654(14) 0.0344(10) 0.0568(13) -0.0110(9) -0.0025(10) 0.0076(9)
S2 0.0456(12) 0.0460(11) 0.0545(12) -0.0029(9) 0.0052(9) -0.0132(9)
O10 0.041(3) 0.030(2) 0.029(3) 0.003(2) 0.003(2) 0.002(2)
O11 0.044(3) 0.032(3) 0.032(3) 0.009(2) 0.009(2) 0.007(2)
O12 0.051(3) 0.032(3) 0.033(3) -0.009(2) -0.004(2) 0.005(2)
O13 0.052(3) 0.035(3) 0.036(3) -0.002(2) 0.007(2) 0.003(2)
O17 0.047(4) 0.034(4) 0.047(4) 0.000 -0.005(3) 0.000
O5 0.039(3) 0.029(3) 0.053(3) 0.002(2) 0.005(2) -0.003(2)
O4 0.038(3) 0.034(3) 0.059(3) -0.001(2) 0.004(2) -0.004(2)
O3 0.045(3) 0.032(3) 0.057(3) 0.001(2) 0.007(2) -0.008(2)
O6 0.041(3) 0.043(3) 0.060(3) 0.005(3) 0.003(3) -0.012(2)
O1 0.042(3) 0.034(3) 0.057(3) 0.001(2) 0.000(2) -0.006(2)
O15 0.060(4) 0.046(3) 0.051(3) -0.008(3) -0.005(3) -0.009(3)
O23 0.058(4) 0.037(3) 0.041(3) 0.003(2) 0.011(3) -0.015(3)
O7 0.053(4) 0.062(4) 0.069(4) 0.000(3) 0.001(3) -0.015(3)
O2 0.027(4) 0.054(4) 0.063(5) 0.003(4) -0.002(3) -0.005(3)
O16 0.057(4) 0.051(3) 0.051(3) -0.004(3) -0.005(3) 0.009(3)
O8 0.066(4) 0.041(3) 0.052(4) 0.011(3) 0.012(3) -0.005(3)
O9 0.062(4) 0.057(3) 0.052(3) -0.002(3) 0.008(3) -0.019(3)
O14 0.088(5) 0.043(3) 0.059(4) -0.005(3) -0.007(3) -0.023(3)
O24 0.064(4) 0.057(4) 0.097(5) 0.000(3) 0.013(4) -0.007(3)
C00X 0.050(5) 0.024(4) 0.034(4) 0.001(3) 0.006(4) 0.010(3)
C00Y 0.031(4) 0.034(4) 0.061(5) -0.001(4) -0.003(4) -0.007(3)
O20 0.047(4) 0.153(7) 0.068(4) -0.031(5) -0.002(3) 0.002(4)
C010 0.033(4) 0.030(4) 0.047(5) 0.005(3) 0.004(4) -0.004(3)
C011 0.054(5) 0.033(4) 0.042(5) 0.000(4) 0.005(4) -0.007(4)
C012 0.040(5) 0.033(4) 0.056(5) 0.002(4) 0.005(4) -0.003(3)
O21 0.069(5) 0.093(5) 0.076(5) 0.014(4) 0.002(4) -0.021(4)
C014 0.054(5) 0.032(4) 0.033(4) 0.004(3) 0.002(4) 0.009(4)
C015 0.049(5) 0.029(4) 0.045(5) -0.007(4) 0.006(4) 0.003(3)
C016 0.043(5) 0.031(4) 0.044(5) 0.000(4) 0.004(4) 0.000(3)
C017 0.035(4) 0.025(4) 0.051(5) 0.005(4) -0.005(4) -0.019(3)
C018 0.048(5) 0.038(4) 0.041(5) 0.006(4) -0.004(4) 0.015(4)
C019 0.049(5) 0.030(4) 0.029(4) -0.001(3) 0.005(3) 0.007(3)
C01A 0.045(5) 0.046(5) 0.045(5) -0.001(4) 0.018(4) 0.007(4)
C01B 0.041(4) 0.028(4) 0.031(4) -0.005(3) 0.006(3) -0.002(3)
C01C 0.061(5) 0.044(5) 0.031(5) 0.001(4) -0.005(4) 0.011(4)
C01D 0.047(5) 0.030(4) 0.050(5) -0.003(4) 0.002(4) -0.001(4)
C01E 0.045(5) 0.038(4) 0.045(5) -0.006(4) -0.007(4) 0.013(4)
C01F 0.029(4) 0.040(4) 0.057(5) 0.008(4) 0.002(4) -0.010(3)
C01G 0.029(4) 0.038(4) 0.055(5) -0.001(4) 0.006(4) -0.006(3)
C01H 0.050(5) 0.034(4) 0.061(6) 0.006(4) 0.007(4) -0.001(4)
C01I 0.057(5) 0.054(5) 0.041(5) 0.009(4) 0.015(4) -0.003(4)
O18 0.109(6) 0.050(4) 0.146(7) -0.014(4) -0.033(5) 0.000(4)
C01K 0.048(5) 0.035(4) 0.061(5) 0.009(4) 0.011(4) -0.009(4)
C01L 0.052(5) 0.040(5) 0.061(5) 0.010(4) 0.013(4) -0.002(4)
C01M 0.058(5) 0.038(4) 0.042(5) 0.016(4) 0.014(4) 0.000(4)
C01N 0.036(4) 0.035(4) 0.033(4) 0.000(3) 0.003(3) 0.001(3)
C01O 0.065(6) 0.042(5) 0.035(4) 0.009(4) 0.004(4) 0.008(4)
C01P 0.046(5) 0.037(4) 0.048(5) 0.006(4) 0.011(4) 0.004(4)
C01Q 0.039(5) 0.037(4) 0.058(5) 0.006(4) 0.010(4) -0.002(4)
C01R 0.055(5) 0.053(5) 0.048(5) 0.006(4) 0.007(4) -0.007(4)
C01S 0.047(5) 0.041(5) 0.070(6) 0.009(4) 0.008(4) -0.003(4)
C01T 0.050(5) 0.038(4) 0.042(4) -0.002(4) 0.011(4) -0.010(4)
C01U 0.044(5) 0.043(5) 0.045(5) 0.000(4) -0.002(4) -0.008(4)
C01V 0.063(6) 0.032(4) 0.053(5) -0.018(4) 0.011(4) -0.002(4)
C01W 0.038(5) 0.040(4) 0.050(5) 0.001(4) -0.007(4) 0.002(4)
C01X 0.065(6) 0.040(4) 0.046(5) -0.014(4) 0.003(4) 0.016(4)
C01Y 0.047(5) 0.037(4) 0.069(6) -0.011(4) 0.011(4) -0.010(4)
O22 0.080(6) 0.108(6) 0.182(9) 0.086(6) 0.030(6) 0.014(5)
C020 0.038(5) 0.041(5) 0.045(5) -0.002(4) 0.006(4) -0.012(4)
C021 0.053(5) 0.039(4) 0.047(5) -0.007(4) 0.007(4) -0.007(4)
C022 0.033(4) 0.036(4) 0.048(5) 0.001(4) 0.004(4) 0.000(4)
C023 0.078(5) 0.030(4) 0.091(6) -0.009(4) 0.028(5) -0.012(4)
C024 0.045(6) 0.048(5) 0.064(6) -0.001(4) 0.011(5) -0.005(4)
C025 0.079(7) 0.048(5) 0.045(5) 0.000(4) 0.011(5) -0.008(5)
C026 0.054(5) 0.054(5) 0.047(5) 0.020(4) 0.012(4) 0.003(4)
C027 0.072(7) 0.043(5) 0.057(5) -0.013(4) 0.013(5) -0.020(4)
C028 0.053(5) 0.048(5) 0.059(5) 0.000(4) 0.012(4) -0.010(4)
C029 0.046(5) 0.032(4) 0.053(5) -0.002(4) 0.009(4) -0.011(4)
C02A 0.075(6) 0.056(5) 0.036(5) -0.020(4) 0.003(4) -0.006(5)
C02B 0.067(6) 0.065(6) 0.053(6) -0.027(5) -0.006(5) 0.017(5)
C02C 0.049(5) 0.067(6) 0.058(6) -0.005(5) 0.011(4) 0.017(4)
C02D 0.057(6) 0.051(5) 0.065(6) -0.001(4) 0.020(5) 0.006(5)
C02E 0.034(4) 0.046(5) 0.056(5) 0.001(4) 0.005(4) -0.007(4)
C02F 0.062(6) 0.048(5) 0.072(6) 0.013(5) 0.011(5) -0.010(5)
C02G 0.060(6) 0.043(5) 0.063(6) -0.010(4) -0.001(5) -0.009(4)
C02H 0.059(6) 0.052(5) 0.064(6) 0.003(5) 0.008(5) -0.012(4)
C02I 0.069(6) 0.072(6) 0.063(6) 0.021(5) 0.027(5) 0.010(5)
C02J 0.105(8) 0.086(7) 0.043(5) 0.018(5) -0.001(5) -0.006(6)
C02K 0.073(7) 0.051(5) 0.051(5) -0.005(4) 0.010(5) -0.020(5)
C02L 0.062(6) 0.079(7) 0.056(6) -0.018(5) 0.014(5) 0.014(5)
C02M 0.083(7) 0.044(5) 0.083(7) -0.016(5) -0.007(6) -0.010(5)
C02N 0.089(7) 0.058(5) 0.036(5) 0.007(4) 0.003(5) 0.000(5)
C02O 0.084(8) 0.059(6) 0.078(7) -0.016(6) 0.005(6) -0.014(6)
C02P 0.081(7) 0.042(5) 0.074(6) 0.020(5) 0.022(5) 0.010(5)
C02Q 0.095(8) 0.053(6) 0.081(7) 0.007(5) 0.030(6) -0.009(5)
C02R 0.070(7) 0.077(7) 0.098(8) 0.000(6) -0.003(6) -0.004(6)
C02S 0.065(7) 0.047(5) 0.072(7) 0.006(5) 0.013(5) -0.011(5)
C02T 0.072(7) 0.070(6) 0.086(7) 0.019(6) 0.028(6) -0.003(5)
C02U 0.043(5) 0.068(6) 0.116(8) 0.018(6) 0.012(5) -0.014(5)
C02V 0.054(6) 0.052(5) 0.081(6) 0.013(5) 0.015(5) -0.018(4)
C02W 0.064(6) 0.058(6) 0.074(6) 0.020(5) 0.009(5) -0.005(5)
C02X 0.095(8) 0.047(5) 0.096(8) 0.031(5) 0.030(6) 0.020(5)
C02Y 0.101(6) 0.040(4) 0.101(6) -0.017(4) 0.041(5) -0.022(4)
C02Z 0.140(10) 0.077(7) 0.071(7) -0.039(6) 0.010(7) 0.009(7)
C030 0.071(7) 0.053(6) 0.095(8) -0.019(5) 0.014(6) 0.002(5)
C031 0.079(7) 0.112(9) 0.072(7) 0.029(6) 0.021(6) -0.023(6)
C032 0.082(7) 0.067(6) 0.080(7) 0.020(5) 0.025(6) -0.007(6)
C033 0.071(7) 0.073(6) 0.088(7) 0.032(6) 0.004(6) -0.002(5)
C034 0.107(9) 0.053(6) 0.083(7) -0.019(5) -0.023(6) -0.004(6)
C035 0.106(8) 0.093(7) 0.039(5) 0.013(5) 0.023(5) -0.007(6)
C036 0.097(8) 0.086(7) 0.042(5) 0.009(5) -0.013(5) 0.021(6)
C037 0.122(9) 0.080(7) 0.045(6) 0.001(5) 0.012(6) 0.010(6)
C038 0.123(9) 0.055(6) 0.091(8) -0.014(6) -0.019(7) -0.008(6)
C039 0.084(8) 0.070(7) 0.120(9) -0.032(6) 0.004(7) 0.019(6)
C03A 0.096(9) 0.117(9) 0.061(6) -0.047(6) 0.002(6) -0.010(7)
C03B 0.105(9) 0.095(8) 0.109(9) 0.047(7) 0.043(7) 0.006(7)
C03C 0.087(8) 0.064(6) 0.104(8) 0.037(6) 0.011(7) -0.014(6)
C03D 0.070(7) 0.063(6) 0.081(7) 0.022(5) -0.006(5) -0.010(5)
C03E 0.074(7) 0.068(7) 0.102(8) 0.036(6) 0.018(6) -0.005(6)
C03F 0.046(6) 0.148(11) 0.132(10) -0.060(9) -0.026(7) 0.010(7)
C03G 0.131(10) 0.051(6) 0.124(10) -0.025(6) -0.050(8) -0.008(6)
C03H 0.067(7) 0.071(7) 0.155(11) 0.032(7) 0.019(7) 0.029(6)
C03I 0.055(6) 0.071(6) 0.094(7) 0.029(6) 0.007(5) -0.007(5)
C03J 0.070(9) 0.102(10) 0.193(15) -0.057(10) 0.001(9) 0.017(7)
O19 0.185(11) 0.113(8) 0.264(14) -0.073(8) -0.131(10) 0.052(7)
C03L 0.082(8) 0.074(7) 0.108(8) 0.043(6) -0.014(6) 0.006(6)
C03M 0.078(7) 0.058(6) 0.075(7) 0.028(5) 0.008(5) -0.009(5)
C03N 0.164(12) 0.087(8) 0.051(6) -0.015(6) 0.033(7) -0.036(8)
C03O 0.086(9) 0.126(10) 0.081(8) -0.036(8) 0.033(6) -0.002(7)
C03P 0.112(9) 0.055(6) 0.119(9) 0.024(6) -0.008(7) 0.000(6)
C03Q 0.144(11) 0.052(6) 0.101(9) -0.015(6) -0.048(8) -0.006(6)
C03R 0.088(9) 0.106(9) 0.103(9) -0.020(7) 0.016(7) -0.038(7)
C03S 0.097(10) 0.044(6) 0.163(12) -0.048(7) -0.016(8) 0.004(6)
C03T 0.131(10) 0.045(6) 0.129(10) -0.021(6) -0.054(8) 0.002(6)
C03U 0.170(12) 0.046(6) 0.088(8) 0.012(6) 0.025(8) 0.024(7)
C03V 0.152(12) 0.158(12) 0.144(12) 0.094(10) 0.113(10) 0.081(10)
C03W 0.093(9) 0.093(8) 0.115(10) -0.017(7) -0.008(8) 0.008(7)
C03Y 0.130(11) 0.116(10) 0.123(11) -0.067(9) -0.023(9) 0.054(8)
C03Z 0.110(9) 0.041(6) 0.203(14) -0.020(7) 0.034(9) 0.001(6)
O26 0.222(13) 0.217(13) 0.194(12) 0.003(11) 0.016(10) -0.017(10)
C041 0.129(11) 0.190(15) 0.082(9) -0.075(9) 0.028(8) -0.002(10)
C042 0.118(11) 0.156(13) 0.209(14) 0.102(11) 0.041(10) -0.004(9)
C043 0.113(10) 0.077(8) 0.124(10) -0.012(7) -0.019(8) -0.018(7)
C044 0.213(18) 0.067(8) 0.235(19) -0.055(10) -0.136(16) 0.024(10)
C046 0.41(3) 0.169(16) 0.107(12) 0.007(12) 0.168(18) 0.044(19)
C1 0.082(10) 0.28(2) 0.128(12) -0.114(13) 0.042(8) -0.013(11)
C048 0.186(9) 0.058(6) 0.160(9) 0.009(6) -0.021(8) -0.046(7)
C04A 0.155(9) 0.085(7) 0.213(10) -0.021(7) -0.010(8) -0.049(7)
C13 0.200(9) 0.082(7) 0.177(9) -0.020(7) 0.045(8) -0.050(7)
C5 0.216(15) 0.218(15) 0.210(15) 0.019(13) 0.051(13) -0.043(13)

loop_
_atom_type_symbol
_atom_type_description
_atom_type_scat_dispersion_real
_atom_type_scat_dispersion_imag
_atom_type_scat_source
C C 0.0181 0.0091 'International Tables Vol C Tables 4.2.6.8 and 6.1.1.4'
H H 0.0000 0.0000 'International Tables Vol C Tables 4.2.6.8 and 6.1.1.4'
O O 0.0492 0.0322 'International Tables Vol C Tables 4.2.6.8 and 6.1.1.4'
S S 0.3331 0.5567 'International Tables Vol C Tables 4.2.6.8 and 6.1.1.4'
Tb Tb -9.1472 9.1891 'International Tables Vol C Tables 4.2.6.8 and 6.1.1.4'

loop_
_geom_angle_atom_site_label_1
_geom_angle_atom_site_label_2
_geom_angle_atom_site_label_3
_geom_angle
_geom_angle_site_symmetry_1
_geom_angle_site_symmetry_3
_geom_angle_publ_flag
Tb4 Tb5 Tb4 84.627(18) . 2_756 ?
S6 Tb5 Tb4 108.52(4) 2_756 2_756 ?
S6 Tb5 Tb4 109.20(3) 2_756 . ?
S6 Tb5 Tb4 109.20(3) . 2_756 ?
S6 Tb5 Tb4 108.52(4) . . ?
S6 Tb5 S6 128.17(7) . 2_756 ?
O10 Tb5 Tb4 40.18(10) . . ?
O10 Tb5 Tb4 40.18(10) 2_756 2_756 ?
O10 Tb5 Tb4 97.62(10) 2_756 . ?
O10 Tb5 Tb4 97.62(10) . 2_756 ?
O10 Tb5 S6 68.34(11) 2_756 2_756 ?
O10 Tb5 S6 68.33(11) . . ?
O10 Tb5 S6 137.93(11) 2_756 . ?
O10 Tb5 S6 137.94(11) . 2_756 ?
O10 Tb5 O10 129.5(2) 2_756 . ?
O10 Tb5 O17 64.73(10) . . ?
O10 Tb5 O17 64.72(10) 2_756 . ?
O11 Tb5 Tb4 97.65(11) 2_756 2_756 ?
O11 Tb5 Tb4 97.65(11) . . ?
O11 Tb5 Tb4 40.36(10) . 2_756 ?
O11 Tb5 Tb4 40.36(10) 2_756 . ?
O11 Tb5 S6 68.84(11) . . ?
O11 Tb5 S6 137.12(11) 2_756 . ?
O11 Tb5 S6 137.12(11) . 2_756 ?
O11 Tb5 S6 68.84(11) 2_756 2_756 ?
O11 Tb5 O10 83.42(15) . . ?
O11 Tb5 O10 75.61(15) . 2_756 ?
O11 Tb5 O10 83.42(15) 2_756 2_756 ?
O11 Tb5 O10 75.61(15) 2_756 . ?
O11 Tb5 O11 129.7(2) . 2_756 ?
O11 Tb5 O17 64.84(11) . . ?
O11 Tb5 O17 64.83(10) 2_756 . ?
O17 Tb5 Tb4 42.313(9) . 2_756 ?
O17 Tb5 Tb4 42.314(9) . . ?
O17 Tb5 S6 115.92(3) . 2_756 ?
O17 Tb5 S6 115.92(3) . . ?
O23 Tb5 Tb4 92.15(12) 5_766 2_756 ?
O23 Tb5 Tb4 176.58(13) 5_766 . ?
O23 Tb5 Tb4 92.15(13) 6_566 . ?
O23 Tb5 Tb4 176.58(13) 6_566 2_756 ?
O23 Tb5 S6 71.45(12) 5_766 . ?
O23 Tb5 S6 71.45(12) 6_566 2_756 ?
O23 Tb5 S6 72.90(12) 5_766 2_756 ?
O23 Tb5 S6 72.90(12) 6_566 . ?
O23 Tb5 O10 80.57(16) 5_766 2_756 ?
O23 Tb5 O10 139.63(15) 5_766 . ?
O23 Tb5 O10 80.57(16) 6_566 . ?
O23 Tb5 O10 139.63(15) 6_566 2_756 ?
O23 Tb5 O11 79.12(16) 5_766 . ?
O23 Tb5 O11 79.12(16) 6_566 2_756 ?
O23 Tb5 O11 141.67(15) 6_566 . ?
O23 Tb5 O11 141.67(15) 5_766 2_756 ?
O23 Tb5 O17 134.46(12) 5_766 . ?
O23 Tb5 O17 134.46(13) 6_566 . ?
O23 Tb5 O23 91.1(2) 5_766 6_566 ?
Tb2 Tb1 Tb2 89.854(14) 7_556 . ?
S3 Tb1 Tb2 108.56(4) . 7_556 ?
S3 Tb1 Tb2 108.68(4) . . ?
S3 Tb1 S1 125.81(5) . 7_556 ?
S1 Tb1 Tb2 110.02(4) 7_556 7_556 ?
S1 Tb1 Tb2 107.97(4) 7_556 . ?
O5 Tb1 Tb2 103.10(11) . 7_556 ?
O5 Tb1 Tb2 39.93(11) . . ?
O5 Tb1 S3 68.76(12) . . ?
O5 Tb1 S1 133.71(12) . 7_556 ?
O5 Tb1 O4 87.65(16) . . ?
O5 Tb1 O3 74.55(16) . 7_556 ?
O5 Tb1 O6 74.47(16) . . ?
O5 Tb1 O2 67.41(11) . . ?
O4 Tb1 Tb2 101.81(12) . . ?
O4 Tb1 Tb2 40.73(11) . 7_556 ?
O4 Tb1 S3 67.84(12) . . ?
O4 Tb1 S1 138.19(12) . 7_556 ?
O4 Tb1 O3 133.53(16) . 7_556 ?
O4 Tb1 O6 139.18(17) . . ?
O4 Tb1 O2 67.16(11) . . ?
O3 Tb1 Tb2 40.10(11) 7_556 . ?
O3 Tb1 Tb2 101.59(11) 7_556 7_556 ?
O3 Tb1 S3 136.56(12) 7_556 . ?
O3 Tb1 S1 67.92(11) 7_556 7_556 ?
O3 Tb1 O6 77.05(17) 7_556 . ?
O3 Tb1 O2 66.37(11) 7_556 . ?
O6 Tb1 Tb2 177.43(12) . 7_556 ?
O6 Tb1 Tb2 87.72(12) . . ?
O6 Tb1 S3 71.48(13) . . ?
O6 Tb1 S1 71.58(12) . 7_556 ?
O6 Tb1 O2 132.42(12) . . ?
O1 Tb1 Tb2 41.35(11) 7_556 7_556 ?
O1 Tb1 Tb2 102.22(12) 7_556 . ?
O1 Tb1 S3 136.78(12) 7_556 . ?
O1 Tb1 S1 68.67(12) 7_556 7_556 ?
O1 Tb1 O5 135.15(16) 7_556 . ?
O1 Tb1 O4 76.93(16) 7_556 . ?
O1 Tb1 O3 86.11(16) 7_556 7_556 ?
O1 Tb1 O6 140.19(16) 7_556 . ?
O1 Tb1 O2 67.79(12) 7_556 . ?
O2 Tb1 Tb2 44.709(10) . . ?
O2 Tb1 Tb2 45.146(10) . 7_556 ?
O2 Tb1 S3 116.81(4) . . ?
O2 Tb1 S1 117.36(4) . 7_556 ?
O8 Tb1 Tb2 175.21(14) . . ?
O8 Tb1 Tb2 94.91(14) . 7_556 ?
O8 Tb1 S3 70.20(13) . . ?
O8 Tb1 S1 69.97(13) . 7_556 ?
O8 Tb1 O5 138.57(17) . . ?
O8 Tb1 O4 82.17(17) . . ?
O8 Tb1 O3 137.80(16) . 7_556 ?
O8 Tb1 O6 87.52(18) . . ?
O8 Tb1 O1 81.18(18) . 7_556 ?
O8 Tb1 O2 140.06(14) . . ?
Tb3 Tb4 Tb5 95.256(14) . . ?
S7 Tb4 Tb5 108.79(4) 2_756 . ?
S7 Tb4 Tb3 108.98(4) 2_756 . ?
S7 Tb4 S5 121.22(6) 2_756 . ?
S5 Tb4 Tb5 109.69(4) . . ?
S5 Tb4 Tb3 109.78(4) . . ?
O10 Tb4 Tb5 40.53(10) . . ?
O10 Tb4 Tb3 105.98(11) . . ?
O10 Tb4 S7 135.38(11) . 2_756 ?
O10 Tb4 S5 69.28(11) . . ?
O10 Tb4 O11 76.03(15) . 2_756 ?
O10 Tb4 O13 138.19(16) . 2_756 ?
O10 Tb4 O17 69.00(15) . . ?
O10 Tb4 O15 139.30(17) . . ?
O10 Tb4 O16 75.89(17) . . ?
O11 Tb4 Tb5 40.47(11) 2_756 . ?
O11 Tb4 Tb3 105.94(11) 2_756 . ?
O11 Tb4 S7 68.40(11) 2_756 2_756 ?
O11 Tb4 S5 135.46(11) 2_756 . ?
O11 Tb4 O13 89.53(16) 2_756 2_756 ?
O11 Tb4 O17 68.94(16) 2_756 . ?
O11 Tb4 O15 138.79(17) 2_756 . ?
O11 Tb4 O16 74.46(16) 2_756 . ?
O12 Tb4 Tb5 106.22(12) . . ?
O12 Tb4 Tb3 40.41(11) . . ?
O12 Tb4 S7 135.32(12) . 2_756 ?
O12 Tb4 S5 69.47(11) . . ?
O12 Tb4 O10 89.26(16) . . ?
O12 Tb4 O11 137.91(16) . 2_756 ?
O12 Tb4 O13 75.52(16) . 2_756 ?
O12 Tb4 O17 68.97(16) . . ?
O12 Tb4 O15 75.02(17) . . ?
O12 Tb4 O16 140.17(16) . . ?
O13 Tb4 Tb5 106.52(11) 2_756 . ?
O13 Tb4 Tb3 40.42(12) 2_756 . ?
O13 Tb4 S7 68.60(12) 2_756 2_756 ?
O13 Tb4 S5 135.01(12) 2_756 . ?
O13 Tb4 O17 69.20(16) 2_756 . ?
O13 Tb4 O15 74.34(17) 2_756 . ?
O13 Tb4 O16 137.99(18) 2_756 . ?
O17 Tb4 Tb5 47.73(15) . . ?
O17 Tb4 Tb3 47.52(15) . . ?
O17 Tb4 S7 118.70(4) . 2_756 ?
O17 Tb4 S5 120.07(4) . . ?
O17 Tb4 O15 133.6(2) . . ?
O17 Tb4 O16 133.9(2) . . ?
O15 Tb4 Tb5 178.60(13) . . ?
O15 Tb4 Tb3 86.11(13) . . ?
O15 Tb4 S7 70.42(13) . 2_756 ?
O15 Tb4 S5 70.06(13) . . ?
O15 Tb4 O16 92.41(19) . . ?
O16 Tb4 Tb5 86.22(13) . . ?
O16 Tb4 Tb3 178.13(14) . . ?
O16 Tb4 S7 69.40(14) . 2_756 ?
O16 Tb4 S5 70.71(13) . . ?
Tb4 Tb3 Tb4 84.861(19) 2_756 . ?
S8 Tb3 Tb4 109.40(4) . 2_756 ?
S8 Tb3 Tb4 109.40(4) 2_756 . ?
S8 Tb3 Tb4 108.32(4) 2_756 2_756 ?
S8 Tb3 Tb4 108.32(4) . . ?
S8 Tb3 S8 128.06(8) . 2_756 ?
O12 Tb3 Tb4 98.05(11) 2_756 . ?
O12 Tb3 Tb4 40.16(11) . . ?
O12 Tb3 Tb4 98.06(11) . 2_756 ?
O12 Tb3 Tb4 40.16(11) 2_756 2_756 ?
O12 Tb3 S8 68.16(11) . . ?
O12 Tb3 S8 137.93(13) 2_756 . ?
O12 Tb3 S8 68.16(11) 2_756 2_756 ?
O12 Tb3 S8 137.93(13) . 2_756 ?
O12 Tb3 O12 130.0(2) . 2_756 ?
O12 Tb3 O17 64.99(10) . . ?
O12 Tb3 O17 64.99(10) 2_756 . ?
O13 Tb3 Tb4 40.49(11) . 2_756 ?
O13 Tb3 Tb4 98.44(11) . . ?
O13 Tb3 Tb4 40.49(11) 2_756 . ?
O13 Tb3 Tb4 98.45(11) 2_756 2_756 ?
O13 Tb3 S8 68.93(12) . . ?
O13 Tb3 S8 68.93(12) 2_756 2_756 ?
O13 Tb3 S8 136.36(12) 2_756 . ?
O13 Tb3 S8 136.36(12) . 2_756 ?
O13 Tb3 O12 84.34(16) . . ?
O13 Tb3 O12 75.35(16) 2_756 . ?
O13 Tb3 O12 84.34(16) 2_756 2_756 ?
O13 Tb3 O12 75.35(16) . 2_756 ?
O13 Tb3 O13 130.9(2) 2_756 . ?
O13 Tb3 O17 65.44(11) 2_756 . ?
O13 Tb3 O17 65.43(11) . . ?
O17 Tb3 Tb4 42.431(9) . 2_756 ?
O17 Tb3 Tb4 42.430(9) . . ?
O17 Tb3 S8 115.97(4) . 2_756 ?
O17 Tb3 S8 115.97(4) . . ?
O14 Tb3 Tb4 94.19(15) 2_756 2_756 ?
O14 Tb3 Tb4 178.81(16) 2_756 . ?
O14 Tb3 Tb4 94.19(15) . . ?
O14 Tb3 Tb4 178.81(16) . 2_756 ?
O14 Tb3 S8 71.30(14) . 2_756 ?
O14 Tb3 S8 71.58(15) . . ?
O14 Tb3 S8 71.58(15) 2_756 2_756 ?
O14 Tb3 S8 71.30(14) 2_756 . ?
O14 Tb3 O12 81.65(18) 2_756 2_756 ?
O14 Tb3 O12 139.44(17) . 2_756 ?
O14 Tb3 O12 81.65(18) . . ?
O14 Tb3 O12 139.44(17) 2_756 . ?
O14 Tb3 O13 80.36(19) . 2_756 ?
O14 Tb3 O13 140.51(18) . . ?
O14 Tb3 O13 80.36(19) 2_756 . ?
O14 Tb3 O13 140.51(18) 2_756 2_756 ?
O14 Tb3 O17 136.62(15) 2_756 . ?
O14 Tb3 O17 136.62(15) . . ?
O14 Tb3 O14 86.8(3) . 2_756 ?
Tb1 Tb2 Tb1 90.143(14) 7_556 . ?
S4 Tb2 Tb1 109.49(4) . . ?
S4 Tb2 Tb1 108.08(4) . 7_556 ?
S4 Tb2 S2 124.37(6) . 7_556 ?
S2 Tb2 Tb1 109.19(4) 7_556 7_556 ?
S2 Tb2 Tb1 110.18(4) 7_556 . ?
O5 Tb2 Tb1 40.05(11) . . ?
O5 Tb2 Tb1 103.36(11) . 7_556 ?
O5 Tb2 S4 69.45(12) . . ?
O5 Tb2 S2 135.80(11) . 7_556 ?
O5 Tb2 O4 134.97(17) . 7_556 ?
O5 Tb2 O3 75.15(16) . 7_556 ?
O5 Tb2 O1 88.18(16) . . ?
O5 Tb2 O7 83.31(18) . . ?
O5 Tb2 O2 67.60(12) . . ?
O5 Tb2 O9 140.40(18) . . ?
O4 Tb2 Tb1 102.08(12) 7_556 . ?
O4 Tb2 Tb1 40.92(11) 7_556 7_556 ?
O4 Tb2 S4 135.89(12) 7_556 . ?
O4 Tb2 S2 68.33(12) 7_556 7_556 ?
O4 Tb2 O1 76.13(15) 7_556 . ?
O4 Tb2 O2 67.40(12) 7_556 . ?
O4 Tb2 O9 76.75(19) 7_556 . ?
O3 Tb2 Tb1 101.95(12) 7_556 7_556 ?
O3 Tb2 Tb1 40.64(11) 7_556 . ?
O3 Tb2 S4 137.68(12) 7_556 . ?
O3 Tb2 S2 69.57(12) 7_556 7_556 ?
O3 Tb2 O4 85.97(16) 7_556 7_556 ?
O3 Tb2 O1 134.00(17) 7_556 . ?
O3 Tb2 O2 66.84(12) 7_556 . ?
O3 Tb2 O9 139.95(17) 7_556 . ?
O1 Tb2 Tb1 102.18(12) . . ?
O1 Tb2 Tb1 40.28(11) . 7_556 ?
O1 Tb2 S4 67.81(12) . . ?
O1 Tb2 S2 135.74(12) . 7_556 ?
O1 Tb2 O2 67.16(12) . . ?
O1 Tb2 O9 76.50(17) . . ?
O7 Tb2 Tb1 172.64(14) . 7_556 ?
O7 Tb2 Tb1 97.03(14) . . ?
O7 Tb2 S4 71.08(14) . . ?
O7 Tb2 S2 66.79(15) . 7_556 ?
O7 Tb2 O4 134.90(18) . 7_556 ?
O7 Tb2 O3 82.63(18) . 7_556 ?
O7 Tb2 O1 138.41(18) . . ?
O7 Tb2 O2 141.85(14) . . ?
O7 Tb2 O9 84.59(19) . . ?
O2 Tb2 Tb1 44.853(10) . . ?
O2 Tb2 Tb1 45.291(10) . 7_556 ?
O2 Tb2 S4 117.13(4) . . ?
O2 Tb2 S2 118.49(4) . 7_556 ?
O9 Tb2 Tb1 178.38(13) . . ?
O9 Tb2 Tb1 88.24(13) . 7_556 ?
O9 Tb2 S4 70.95(15) . . ?
O9 Tb2 S2 70.50(13) . 7_556 ?
O9 Tb2 O2 133.54(13) . . ?
C019 S6 Tb5 99.1(2) . . ?
C019 S6 C01N 101.8(3) . . ?
C01N S6 Tb5 98.1(2) . . ?
C014 S7 Tb4 99.7(2) . 2_756 ?
C01E S7 Tb4 99.8(3) . 2_756 ?
C01E S7 C014 102.4(3) . . ?
C010 S3 Tb1 99.4(2) . . ?
C010 S3 C029 101.0(3) . . ?
C029 S3 Tb1 99.5(3) . . ?
C015 S5 Tb4 99.1(3) . . ?
C015 S5 C016 102.9(3) . . ?
C016 S5 Tb4 99.2(2) . . ?
C012 S1 Tb1 99.0(2) . 7_556 ?
C012 S1 C01W 104.3(3) . . ?
C01W S1 Tb1 98.4(2) . 7_556 ?
C01G S4 Tb2 99.1(2) . . ?
C01G S4 C01T 100.5(3) . . ?
C01T S4 Tb2 100.7(3) . . ?
C01D S8 Tb3 99.5(2) . . ?
C01X S8 Tb3 98.3(2) . . ?
C01X S8 C01D 101.5(4) . . ?
C01F S2 Tb2 98.0(3) . 7_556 ?
C01F S2 C02E 103.4(3) . . ?
C02E S2 Tb2 100.2(3) . 7_556 ?
Tb4 O10 Tb5 99.29(16) . . ?
C00X O10 Tb5 130.4(4) . . ?
C00X O10 Tb4 129.7(4) . . ?
Tb4 O11 Tb5 99.17(16) 2_756 . ?
C01B O11 Tb5 129.6(4) . . ?
C01B O11 Tb4 130.6(4) . 2_756 ?
Tb4 O12 Tb3 99.42(16) . . ?
C011 O12 Tb4 128.8(4) . . ?
C011 O12 Tb3 130.8(4) . . ?
Tb3 O13 Tb4 99.09(17) . 2_756 ?
C018 O13 Tb4 130.7(5) . 2_756 ?
C018 O13 Tb3 130.1(5) . . ?
Tb4 O17 Tb5 89.95(15) 2_756 . ?
Tb4 O17 Tb5 89.95(15) . . ?
Tb4 O17 Tb4 179.9(3) . 2_756 ?
Tb4 O17 Tb3 90.05(15) . . ?
Tb4 O17 Tb3 90.05(15) 2_756 . ?
Tb3 O17 Tb5 180.0 . . ?
Tb2 O5 Tb1 100.02(17) . . ?
C017 O5 Tb1 129.8(4) . . ?
C017 O5 Tb2 130.2(4) . . ?
Tb2 O4 Tb1 98.36(17) 7_556 . ?
C020 O4 Tb1 130.4(4) . . ?
C020 O4 Tb2 130.5(4) . 7_556 ?
Tb2 O3 Tb1 99.27(17) 7_556 7_556 ?
C00Y O3 Tb1 130.7(4) . 7_556 ?
C00Y O3 Tb2 128.8(5) . 7_556 ?
Tb1 O6 H6 114.4(15) . . ?
C02U O6 Tb1 136.0(5) . . ?
C02U O6 H6 108.7(15) . . ?
Tb1 O1 Tb2 98.37(17) 7_556 . ?
C022 O1 Tb1 130.2(4) . 7_556 ?
C022 O1 Tb2 130.7(4) . . ?
Tb4 O15 H15 116.8(15) . . ?
C02R O15 Tb4 134.9(5) . . ?
C02R O15 H15 107.6(15) . . ?
C02K O23 Tb5 143.0(5) . 5_766 ?
C024 O7 Tb2 147.1(6) . . ?
Tb1 O2 Tb1 180.0 7_556 . ?
Tb2 O2 Tb1 89.562(15) 7_556 . ?
Tb2 O2 Tb1 90.438(15) . . ?
Tb2 O2 Tb1 90.435(15) 7_556 7_556 ?
Tb2 O2 Tb1 89.564(15) . 7_556 ?
Tb2 O2 Tb2 180.00(2) 7_556 . ?
Tb4 O16 H16 111.3(14) . . ?
C03W O16 Tb4 140.5(6) . . ?
C03W O16 H16 108.2(14) . . ?
C02S O8 Tb1 146.1(6) . . ?
Tb2 O9 H9 121.6(16) . . ?
C5 O9 Tb2 134.0(8) . . ?
C5 O9 H9 103.8(17) . . ?
C02O O14 Tb3 153.3(6) . . ?
O10 C00X C016 122.7(6) . . ?
O10 C00X C019 121.6(6) . . ?
C019 C00X C016 115.7(6) . . ?
O3 C00Y C012 121.7(7) . . ?
O3 C00Y C01F 121.6(7) . . ?
C012 C00Y C01F 116.7(6) . . ?
C017 C010 S3 118.4(5) . . ?
C01Q C010 S3 119.1(6) . . ?
C01Q C010 C017 122.4(7) . . ?
O12 C011 C015 123.1(6) . . ?
O12 C011 C01D 121.5(7) . . ?
C015 C011 C01D 115.3(7) . . ?
C00Y C012 S1 119.9(5) . . ?
C01S C012 S1 119.2(6) . . ?
C01S C012 C00Y 120.7(7) . . ?
C01A C014 S7 118.9(6) . . ?
C01A C014 C01B 122.3(6) . . ?
C01B C014 S7 118.7(5) . . ?
C011 C015 S5 119.0(6) . . ?
C01U C015 S5 119.8(6) . . ?
C01U C015 C011 121.2(7) . . ?
C00X C016 S5 119.0(5) . . ?
C01C C016 S5 119.6(6) . . ?
C01C C016 C00X 121.4(7) . . ?
O5 C017 C010 123.7(6) . . ?
O5 C017 C01G 121.5(7) . . ?
C010 C017 C01G 114.9(6) . . ?
O13 C018 C01E 122.1(7) . . ?
O13 C018 C01X 122.5(7) . . ?
C01E C018 C01X 115.3(7) . . ?
C00X C019 S6 119.9(5) . . ?
C01P C019 S6 118.9(6) . . ?
C01P C019 C00X 121.2(7) . . ?
C014 C01A H01A 118.8 . . ?
C01I C01A C014 122.3(7) . . ?
C01I C01A H01A 118.8 . . ?
O11 C01B C014 122.2(6) . . ?
O11 C01B C01N 122.5(6) . . ?
C014 C01B C01N 115.3(6) . . ?
C016 C01C H01C 118.5 . . ?
C01O C01C C016 123.0(7) . . ?
C01O C01C H01C 118.5 . . ?
C011 C01D S8 118.8(6) . . ?
C01V C01D S8 120.6(6) . . ?
C01V C01D C011 120.6(7) . . ?
C018 C01E S7 118.7(6) . . ?
C02C C01E S7 119.3(7) . . ?
C02C C01E C018 121.9(7) . . ?
C00Y C01F S2 120.8(5) . . ?
C01Y C01F S2 119.0(6) . . ?
C01Y C01F C00Y 120.2(7) . . ?
C017 C01G S4 119.8(6) . . ?
C01L C01G S4 118.5(6) . . ?
C01L C01G C017 121.6(7) . . ?
C01L C01H C01Q 117.3(7) . . ?
C01L C01H C02P 122.0(7) . . ?
C01Q C01H C02P 120.7(7) . . ?
C01A C01I C02I 122.8(7) . . ?
C01M C01I C01A 116.1(7) . . ?
C01M C01I C02I 121.2(7) . . ?
C01W C01K H01K 118.3 . . ?
C026 C01K H01K 118.3 . . ?
C026 C01K C01W 123.4(7) . . ?
C01G C01L H01L 119.0 . . ?
C01H C01L C01G 121.9(7) . . ?
C01H C01L H01L 119.0 . . ?
C01I C01M H01M 118.9 . . ?
C01I C01M C01N 122.3(7) . . ?
C01N C01M H01M 118.9 . . ?
C01B C01N S6 119.8(5) . . ?
C01M C01N S6 118.5(5) . . ?
C01M C01N C01B 121.7(6) . . ?
C01C C01O C01P 116.3(7) . . ?
C01C C01O C02N 120.6(7) . . ?
C01P C01O C02N 122.9(7) . . ?
C019 C01P C01O 122.3(7) . . ?
C019 C01P H01P 118.8 . . ?
C01O C01P H01P 118.8 . . ?
C010 C01Q C01H 121.7(7) . . ?
C010 C01Q H01Q 119.1 . . ?
C01H C01Q H01Q 119.1 . . ?
C01T C01R H01R 119.5 . . ?
C026 C01R H01R 119.5 . . ?
C026 C01R C01T 121.0(8) . . ?
C012 C01S H01S 118.6 . . ?
C023 C01S C012 122.8(8) . . ?
C023 C01S H01S 118.6 . . ?
C01R C01T S4 118.9(6) . . ?
C01R C01T C022 122.3(7) . . ?
C022 C01T S4 118.9(5) . . ?
C015 C01U H01U 118.2 . . ?
C021 C01U C015 123.7(7) . . ?
C021 C01U H01U 118.2 . . ?
C01D C01V H01V 118.3 . . ?
C021 C01V C01D 123.5(7) . . ?
C021 C01V H01V 118.3 . . ?
C01K C01W S1 119.9(6) . . ?
C01K C01W C022 121.4(7) . . ?
C022 C01W S1 118.8(5) . . ?
C018 C01X S8 119.9(6) . . ?
C02B C01X S8 119.2(6) . . ?
C02B C01X C018 120.9(8) . . ?
C01F C01Y H01Y 118.4 . . ?
C023 C01Y C01F 123.2(8) . . ?
C023 C01Y H01Y 118.4 . . ?
O4 C020 C029 122.4(6) . . ?
O4 C020 C02E 122.2(7) . . ?
C029 C020 C02E 115.4(7) . . ?
C01U C021 C02A 120.8(7) . . ?
C01V C021 C01U 115.6(7) . . ?
C01V C021 C02A 123.6(7) . . ?
O1 C022 C01T 121.3(6) . . ?
O1 C022 C01W 123.2(6) . . ?
C01T C022 C01W 115.4(6) . . ?
C01S C023 C02Y 121.5(8) . . ?
C01Y C023 C01S 116.3(7) . . ?
C01Y C023 C02Y 122.1(8) . . ?
O7 C024 C02G 118.5(8) . . ?
O20 C024 O7 123.6(8) . . ?
O20 C024 C02G 117.9(8) . . ?
C02F C025 C02K 120.4(8) . . ?
C02F C025 C02Q 118.9(8) . . ?
C02Q C025 C02K 120.6(8) . . ?
C01K C026 C01R 116.3(7) . . ?
C01K C026 C03M 121.3(7) . . ?
C01R C026 C03M 122.4(8) . . ?
C02D C027 H027 119.0 . . ?
C02D C027 C02E 122.1(8) . . ?
C02E C027 H027 119.0 . . ?
C029 C028 H028 119.2 . . ?
C02D C028 H028 119.2 . . ?
C02D C028 C029 121.7(8) . . ?
C020 C029 S3 119.1(5) . . ?
C020 C029 C028 122.6(7) . . ?
C028 C029 S3 118.3(6) . . ?
C02Z C02A C021 111.7(7) . . ?
C03A C02A C021 109.1(7) . . ?
C03A C02A C02Z 108.7(8) . . ?
C03N C02A C021 109.1(7) . . ?
C03N C02A C02Z 108.3(8) . . ?
C03N C02A C03A 110.1(9) . . ?
C01X C02B H02B 118.5 . . ?
C02L C02B C01X 123.0(8) . . ?
C02L C02B H02B 118.5 . . ?
C01E C02C H02C 118.9 . . ?
C01E C02C C02L 122.2(8) . . ?
C02L C02C H02C 118.9 . . ?
C027 C02D C028 116.5(8) . . ?
C027 C02D C030 120.1(8) . . ?
C028 C02D C030 123.4(8) . . ?
C020 C02E S2 118.5(6) . . ?
C027 C02E S2 119.7(6) . . ?
C027 C02E C020 121.7(7) . . ?
C025 C02F H02F 119.2 . . ?
C025 C02F C02T 121.7(8) . . ?
C02T C02F H02F 119.2 . . ?
C03F C02G C024 124.0(9) . . ?
C03F C02G C03R 117.2(9) . . ?
C03R C02G C024 118.8(9) . . ?
C02V C02H C02S 120.5(8) . . ?
C033 C02H C02S 121.0(9) . . ?
C033 C02H C02V 118.5(8) . . ?
C01I C02I C031 106.1(7) . . ?
C035 C02I C01I 109.4(8) . . ?
C035 C02I C031 108.5(8) . . ?
C03V C02I C01I 112.3(7) . . ?
C03V C02I C031 109.8(10) . . ?
C03V C02I C035 110.6(9) . . ?
H02A C02J H02D 109.5 . . ?
H02A C02J H02E 109.5 . . ?
H02D C02J H02E 109.5 . . ?
C02N C02J H02A 109.5 . . ?
C02N C02J H02D 109.5 . . ?
C02N C02J H02E 109.5 . . ?
O23 C02K O24 126.5(8) . . ?
O23 C02K C025 116.2(9) . . ?
O24 C02K C025 117.2(8) . . ?
C02B C02L C02C 116.6(8) . . ?
C02B C02L C03O 124.0(9) . . ?
C02C C02L C03O 119.4(9) . . ?
C034 C02M C02O 120.0(9) . . ?
C034 C02M C038 119.8(9) . . ?
C038 C02M C02O 120.2(10) . . ?
C02J C02N C01O 112.5(7) . . ?
C02J C02N C036 109.6(8) . . ?
C02J C02N C037 107.7(8) . . ?
C036 C02N C01O 108.9(7) . . ?
C036 C02N C037 109.7(8) . . ?
C037 C02N C01O 108.3(7) . . ?
O14 C02O O18 126.6(9) . . ?
O14 C02O C02M 115.9(10) . . ?
O18 C02O C02M 117.4(9) . . ?
C01H C02P C03U 108.3(8) . . ?
C02X C02P C01H 110.6(7) . . ?
C02X C02P C03U 105.2(8) . . ?
C03H C02P C01H 109.0(7) . . ?
C03H C02P C02X 110.7(8) . . ?
C03H C02P C03U 112.9(9) . . ?
C025 C02Q H02Q 119.9 . . ?
C032 C02Q C025 120.2(9) . . ?
C032 C02Q H02Q 119.9 . . ?
O15 C02R H02G 109.5 . . ?
O15 C02R H02H 109.5 . . ?
O15 C02R H02I 109.5 . . ?
H02G C02R H02H 109.5 . . ?
H02G C02R H02I 109.5 . . ?
H02H C02R H02I 109.5 . . ?
O8 C02S O21 126.7(8) . . ?
O8 C02S C02H 117.6(9) . . ?
O21 C02S C02H 115.8(8) . . ?
C02F C02T H02T 119.8 . . ?
C02F C02T C02W 120.3(9) . . ?
C02W C02T H02T 119.8 . . ?
O6 C02U H02J 109.5 . . ?
O6 C02U H02K 109.5 . . ?
O6 C02U H02L 109.5 . . ?
H02J C02U H02K 109.5 . . ?
H02J C02U H02L 109.5 . . ?
H02K C02U H02L 109.5 . . ?
C02H C02V H02V 119.8 . . ?
C03D C02V C02H 120.5(8) . . ?
C03D C02V H02V 119.8 . . ?
C02T C02W C03E 117.7(9) . . ?
C032 C02W C02T 118.5(8) . . ?
C032 C02W C03E 123.7(9) . . ?
C02P C02X H02M 109.5 . . ?
C02P C02X H02N 109.5 . . ?
C02P C02X H02O 109.5 . . ?
H02M C02X H02N 109.5 . . ?
H02M C02X H02O 109.5 . . ?
H02N C02X H02O 109.5 . . ?
C023 C02Y C04A 107.1(9) . . ?
C048 C02Y C023 113.9(10) . . ?
C048 C02Y C04A 105.5(10) . . ?
C048 C02Y C13 118.6(10) . . ?
C13 C02Y C023 114.3(9) . . ?
C13 C02Y C04A 94.2(11) . . ?
C02A C02Z H02P 109.5 . . ?
C02A C02Z H02R 109.5 . . ?
C02A C02Z H02S 109.5 . . ?
H02P C02Z H02R 109.5 . . ?
H02P C02Z H02S 109.5 . . ?
H02R C02Z H02S 109.5 . . ?
C039 C030 C02D 111.5(8) . . ?
C039 C030 C03Y 108.9(9) . . ?
C039 C030 C03Z 108.8(9) . . ?
C03Y C030 C02D 107.7(8) . . ?
C03Z C030 C02D 109.6(8) . . ?
C03Z C030 C03Y 110.2(10) . . ?
C02I C031 H03A 109.5 . . ?
C02I C031 H03B 109.5 . . ?
C02I C031 H03C 109.5 . . ?
H03A C031 H03B 109.5 . . ?
H03A C031 H03C 109.5 . . ?
H03B C031 H03C 109.5 . . ?
C02Q C032 H032 119.8 . . ?
C02W C032 C02Q 120.4(9) . . ?
C02W C032 H032 119.8 . . ?
C02H C033 H033 119.7 . . ?
C03C C033 C02H 120.7(9) . . ?
C03C C033 H033 119.7 . . ?
C02M C034 H034 119.3 . . ?
C02M C034 C03Q 121.5(9) . . ?
C03Q C034 H034 119.3 . . ?
C02I C035 H03D 109.5 . . ?
C02I C035 H03E 109.5 . . ?
C02I C035 H03F 109.5 . . ?
H03D C035 H03E 109.5 . . ?
H03D C035 H03F 109.5 . . ?
H03E C035 H03F 109.5 . . ?
C02N C036 H03G 109.5 . . ?
C02N C036 H03H 109.5 . . ?
C02N C036 H03I 109.5 . . ?
H03G C036 H03H 109.5 . . ?
H03G C036 H03I 109.5 . . ?
H03H C036 H03I 109.5 . . ?
C02N C037 H03J 109.5 . . ?
C02N C037 H03K 109.5 . . ?
C02N C037 H03L 109.5 . . ?
H03J C037 H03K 109.5 . . ?
H03J C037 H03L 109.5 . . ?
H03K C037 H03L 109.5 . . ?
C02M C038 H038 120.3 . . ?
C02M C038 C03G 119.5(10) . . ?
C03G C038 H038 120.3 . . ?
C030 C039 H03M 109.5 . . ?
C030 C039 H03N 109.5 . . ?
C030 C039 H03O 109.5 . . ?
H03M C039 H03N 109.5 . . ?
H03M C039 H03O 109.5 . . ?
H03N C039 H03O 109.5 . . ?
C02A C03A H03P 109.5 . . ?
C02A C03A H03Q 109.5 . . ?
C02A C03A H03R 109.5 . . ?
H03P C03A H03Q 109.5 . . ?
H03P C03A H03R 109.5 . . ?
H03Q C03A H03R 109.5 . . ?
H03S C03B H03T 109.5 . . ?
H03S C03B H03U 109.5 . . ?
H03T C03B H03U 109.5 . . ?
C03M C03B H03S 109.5 . . ?
C03M C03B H03T 109.5 . . ?
C03M C03B H03U 109.5 . . ?
C033 C03C H03V 120.0 . . ?
C03I C03C C033 120.0(9) . . ?
C03I C03C H03V 120.0 . . ?
C02V C03D H03W 119.2 . . ?
C02V C03D C03I 121.5(9) . . ?
C03I C03D H03W 119.2 . . ?
O22 C03E C02W 119.7(9) . . ?
O22 C03E C03I 118.7(9) . . ?
C02W C03E C03I 121.6(9) . . ?
C02G C03F H03X 119.0 . . ?
C02G C03F C03J 121.9(10) . . ?
C03J C03F H03X 119.0 . . ?
C038 C03G H03Y 120.2 . . ?
C03T C03G C038 119.6(10) . . ?
C03T C03G H03Y 120.2 . . ?
C02P C03H H03Z 109.5 . . ?
C02P C03H H 109.5 . . ?
C02P C03H HA 109.5 . . ?
H03Z C03H H 109.5 . . ?
H03Z C03H HA 109.5 . . ?
H C03H HA 109.5 . . ?
C03C C03I C03D 118.8(8) . . ?
C03C C03I C03E 121.0(9) . . ?
C03D C03I C03E 120.1(9) . . ?
C03F C03J H03 121.4 . . ?
C03S C03J C03F 117.2(11) . . ?
C03S C03J H03 121.4 . . ?
H1 C03L HB 109.5 . . ?
H1 C03L HC 109.5 . . ?
HB C03L HC 109.5 . . ?
C03M C03L H1 109.5 . . ?
C03M C03L HB 109.5 . . ?
C03M C03L HC 109.5 . . ?
C026 C03M C03P 108.3(7) . . ?
C03B C03M C026 109.5(8) . . ?
C03B C03M C03L 109.9(9) . . ?
C03B C03M C03P 108.7(9) . . ?
C03L C03M C026 112.7(7) . . ?
C03L C03M C03P 107.6(9) . . ?
C02A C03N H2 109.5 . . ?
C02A C03N HD 109.5 . . ?
C02A C03N HE 109.5 . . ?
H2 C03N HD 109.5 . . ?
H2 C03N HE 109.5 . . ?
HD C03N HE 109.5 . . ?
C041 C03O C02L 109.3(10) . . ?
C046 C03O C02L 108.2(10) . . ?
C046 C03O C041 107.4(13) . . ?
C046 C03O C1 113.8(14) . . ?
C1 C03O C02L 110.3(10) . . ?
C1 C03O C041 107.7(11) . . ?
C03M C03P H3 109.5 . . ?
C03M C03P HF 109.5 . . ?
C03M C03P HG 109.5 . . ?
H3 C03P HF 109.5 . . ?
H3 C03P HG 109.5 . . ?
HF C03P HG 109.5 . . ?
C034 C03Q H4 120.6 . . ?
C03T C03Q C034 118.8(10) . . ?
C03T C03Q H4 120.6 . . ?
C02G C03R H5 118.4 . . ?
C043 C03R C02G 123.1(11) . . ?
C043 C03R H5 118.5 . . ?
C03J C03S C043 124.0(11) . . ?
C03J C03S C044 117.2(14) . . ?
C043 C03S C044 118.0(13) . . ?
C03G C03T C044 120.0(11) . . ?
C03Q C03T C03G 120.8(9) . . ?
C03Q C03T C044 118.5(11) . . ?
C02P C03U H7 109.5 . . ?
C02P C03U HH 109.5 . . ?
C02P C03U HI 109.5 . . ?
H7 C03U HH 109.5 . . ?
H7 C03U HI 109.5 . . ?
HH C03U HI 109.5 . . ?
C02I C03V H8 109.5 . . ?
C02I C03V HJ 109.5 . . ?
C02I C03V HK 109.5 . . ?
H8 C03V HJ 109.5 . . ?
H8 C03V HK 109.5 . . ?
HJ C03V HK 109.5 . . ?
O16 C03W H10 109.5 . . ?
O16 C03W HL 109.5 . . ?
O16 C03W HM 109.5 . . ?
H10 C03W HL 109.5 . . ?
H10 C03W HM 109.5 . . ?
HL C03W HM 109.5 . . ?
C030 C03Y H11 109.5 . . ?
C030 C03Y HN 109.5 . . ?
C030 C03Y HO 109.5 . . ?
H11 C03Y HN 109.5 . . ?
H11 C03Y HO 109.5 . . ?
HN C03Y HO 109.5 . . ?
C030 C03Z H12 109.5 . . ?
C030 C03Z HP 109.5 . . ?
C030 C03Z HQ 109.5 . . ?
H12 C03Z HP 109.5 . . ?
H12 C03Z HQ 109.5 . . ?
HP C03Z HQ 109.5 . . ?
C042 O26 H26 109.5 . . ?
C03O C041 H04A 109.5 . . ?
C03O C041 H04B 109.5 . . ?
C03O C041 H04C 109.5 . . ?
H04A C041 H04B 109.5 . . ?
H04A C041 H04C 109.5 . . ?
H04B C041 H04C 109.5 . . ?
O26 C042 H04M 109.5 . . ?
O26 C042 H04N 109.5 . . ?
O26 C042 H04O 109.5 . . ?
H04M C042 H04N 109.5 . . ?
H04M C042 H04O 109.5 . . ?
H04N C042 H04O 109.5 . . ?
C03R C043 C03S 116.2(12) . . ?
C03R C043 H043 121.9 . . ?
C03S C043 H043 121.9 . . ?
O19 C044 C03S 117.8(12) . . ?
O19 C044 C03T 118.5(11) . . ?
C03T C044 C03S 122.5(12) . . ?
C03O C046 H04D 109.5 . . ?
C03O C046 H04E 109.5 . . ?
C03O C046 H04F 109.5 . . ?
H04D C046 H04E 109.5 . . ?
H04D C046 H04F 109.5 . . ?
H04E C046 H04F 109.5 . . ?
C03O C1 H1A 109.5 . . ?
C03O C1 H1B 109.5 . . ?
C03O C1 H1C 109.5 . . ?
H1A C1 H1B 109.5 . . ?
H1A C1 H1C 109.5 . . ?
H1B C1 H1C 109.5 . . ?
C02Y C048 H04G 109.5 . . ?
C02Y C048 H04H 109.5 . . ?
C02Y C048 H04I 109.5 . . ?
H04G C048 H04H 109.5 . . ?
H04G C048 H04I 109.5 . . ?
H04H C048 H04I 109.5 . . ?
C02Y C04A H04J 109.5 . . ?
C02Y C04A H04K 109.5 . . ?
C02Y C04A H04L 109.5 . . ?
H04J C04A H04K 109.5 . . ?
H04J C04A H04L 109.5 . . ?
H04K C04A H04L 109.5 . . ?
C02Y C13 H13A 109.5 . . ?
C02Y C13 H13B 109.5 . . ?
C02Y C13 H13C 109.5 . . ?
H13A C13 H13B 109.5 . . ?
H13A C13 H13C 109.5 . . ?
H13B C13 H13C 109.5 . . ?
O9 C5 H5A 109.1 . . ?
O9 C5 H5B 110.1 . . ?
O9 C5 H5C 109.3 . . ?
H5A C5 H5B 109.5 . . ?
H5A C5 H5C 109.5 . . ?
H5B C5 H5C 109.5 . . ?

loop_
_geom_bond_atom_site_label_1
_geom_bond_atom_site_label_2
_geom_bond_distance
_geom_bond_site_symmetry_2
_geom_bond_publ_flag
Tb5 Tb4 3.6046(6) 2_756 ?
Tb5 Tb4 3.6045(6) . ?
Tb5 S6 2.9353(17) . ?
Tb5 S6 2.9355(17) 2_756 ?
Tb5 O10 2.373(4) 2_756 ?
Tb5 O10 2.374(4) . ?
Tb5 O11 2.370(4) 2_756 ?
Tb5 O11 2.370(4) . ?
Tb5 O17 2.667(6) . ?
Tb5 O23 2.340(5) 6_566 ?
Tb5 O23 2.340(5) 5_766 ?
Tb1 Tb2 3.6176(7) . ?
Tb1 Tb2 3.5900(6) 7_556 ?
Tb1 S3 2.9363(19) . ?
Tb1 S1 2.9544(18) 7_556 ?
Tb1 O5 2.364(5) . ?
Tb1 O4 2.376(5) . ?
Tb1 O3 2.387(5) 7_556 ?
Tb1 O6 2.403(5) . ?
Tb1 O1 2.346(5) 7_556 ?
Tb1 O2 2.5515(4) . ?
Tb1 O8 2.335(5) . ?
Tb4 Tb3 3.5965(6) . ?
Tb4 S7 2.8994(19) 2_756 ?
Tb4 S5 2.9101(19) . ?
Tb4 O10 2.357(4) . ?
Tb4 O11 2.365(4) 2_756 ?
Tb4 O12 2.351(4) . ?
Tb4 O13 2.365(5) 2_756 ?
Tb4 O17 2.4265(5) . ?
Tb4 O15 2.430(5) . ?
Tb4 O16 2.435(5) . ?
Tb3 S8 2.941(2) . ?
Tb3 S8 2.941(2) 2_756 ?
Tb3 O12 2.364(4) . ?
Tb3 O12 2.364(5) 2_756 ?
Tb3 O13 2.361(5) 2_756 ?
Tb3 O13 2.362(5) . ?
Tb3 O17 2.653(6) . ?
Tb3 O14 2.321(6) . ?
Tb3 O14 2.321(6) 2_756 ?
Tb2 S4 2.897(2) . ?
Tb2 S2 2.9161(19) 7_556 ?
Tb2 O5 2.358(5) . ?
Tb2 O4 2.368(5) 7_556 ?
Tb2 O3 2.361(5) 7_556 ?
Tb2 O1 2.397(5) . ?
Tb2 O7 2.360(6) . ?
Tb2 O2 2.5450(5) . ?
Tb2 O9 2.404(5) . ?
S6 C019 1.772(7) . ?
S6 C01N 1.783(7) . ?
S7 C014 1.783(7) . ?
S7 C01E 1.781(7) . ?
S3 C010 1.781(7) . ?
S3 C029 1.784(7) . ?
S5 C015 1.779(7) . ?
S5 C016 1.787(7) . ?
S1 C012 1.789(8) . ?
S1 C01W 1.792(7) . ?
S4 C01G 1.785(7) . ?
S4 C01T 1.785(7) . ?
S8 C01D 1.779(8) . ?
S8 C01X 1.776(9) . ?
S2 C01F 1.770(7) . ?
S2 C02E 1.782(8) . ?
O10 C00X 1.325(8) . ?
O11 C01B 1.314(8) . ?
O12 C011 1.338(8) . ?
O13 C018 1.310(8) . ?
O5 C017 1.324(8) . ?
O4 C020 1.333(8) . ?
O3 C00Y 1.332(8) . ?
O6 H6 0.877(9) . ?
O6 C02U 1.423(9) . ?
O1 C022 1.327(8) . ?
O15 H15 0.878(10) . ?
O15 C02R 1.396(10) . ?
O23 C02K 1.239(10) . ?
O7 C024 1.242(9) . ?
O16 H16 0.877(10) . ?
O16 C03W 1.380(11) . ?
O8 C02S 1.249(10) . ?
O9 H9 0.862(10) . ?
O9 C5 1.553(18) . ?
O14 C02O 1.254(11) . ?
O24 C02K 1.262(10) . ?
C00X C016 1.413(10) . ?
C00X C019 1.412(10) . ?
C00Y C012 1.400(10) . ?
C00Y C01F 1.414(10) . ?
O20 C024 1.221(10) . ?
C010 C017 1.413(10) . ?
C010 C01Q 1.383(10) . ?
C011 C015 1.407(10) . ?
C011 C01D 1.425(10) . ?
C012 C01S 1.398(10) . ?
O21 C02S 1.263(11) . ?
C014 C01A 1.391(10) . ?
C014 C01B 1.400(10) . ?
C015 C01U 1.389(10) . ?
C016 C01C 1.380(10) . ?
C017 C01G 1.420(10) . ?
C018 C01E 1.413(11) . ?
C018 C01X 1.417(10) . ?
C019 C01P 1.385(10) . ?
C01A H01A 0.9500 . ?
C01A C01I 1.389(10) . ?
C01B C01N 1.409(9) . ?
C01C H01C 0.9500 . ?
C01C C01O 1.370(11) . ?
C01D C01V 1.402(10) . ?
C01E C02C 1.378(11) . ?
C01F C01Y 1.393(10) . ?
C01G C01L 1.396(10) . ?
C01H C01L 1.378(11) . ?
C01H C01Q 1.387(10) . ?
C01H C02P 1.541(11) . ?
C01I C01M 1.388(10) . ?
C01I C02I 1.545(11) . ?
O18 C02O 1.255(12) . ?
C01K H01K 0.9500 . ?
C01K C01W 1.376(10) . ?
C01K C026 1.372(11) . ?
C01L H01L 0.9500 . ?
C01M H01M 0.9500 . ?
C01M C01N 1.401(9) . ?
C01O C01P 1.396(11) . ?
C01O C02N 1.545(11) . ?
C01P H01P 0.9500 . ?
C01Q H01Q 0.9500 . ?
C01R H01R 0.9500 . ?
C01R C01T 1.397(10) . ?
C01R C026 1.396(11) . ?
C01S H01S 0.9500 . ?
C01S C023 1.378(11) . ?
C01T C022 1.399(10) . ?
C01U H01U 0.9500 . ?
C01U C021 1.380(10) . ?
C01V H01V 0.9500 . ?
C01V C021 1.369(11) . ?
C01W C022 1.406(10) . ?
C01X C02B 1.401(11) . ?
C01Y H01Y 0.9500 . ?
C01Y C023 1.377(11) . ?
O22 C03E 1.231(11) . ?
C020 C029 1.387(10) . ?
C020 C02E 1.409(10) . ?
C021 C02A 1.530(10) . ?
C023 C02Y 1.521(11) . ?
C024 C02G 1.473(11) . ?
C025 C02F 1.356(12) . ?
C025 C02K 1.522(12) . ?
C025 C02Q 1.392(12) . ?
C026 C03M 1.542(11) . ?
C027 H027 0.9500 . ?
C027 C02D 1.383(11) . ?
C027 C02E 1.399(11) . ?
C028 H028 0.9500 . ?
C028 C029 1.397(10) . ?
C028 C02D 1.388(11) . ?
C02A C02Z 1.526(12) . ?
C02A C03A 1.524(13) . ?
C02A C03N 1.510(12) . ?
C02B H02B 0.9500 . ?
C02B C02L 1.361(12) . ?
C02C H02C 0.9500 . ?
C02C C02L 1.397(12) . ?
C02D C030 1.558(12) . ?
C02F H02F 0.9500 . ?
C02F C02T 1.380(12) . ?
C02G C03F 1.331(13) . ?
C02G C03R 1.405(13) . ?
C02H C02S 1.515(12) . ?
C02H C02V 1.397(12) . ?
C02H C033 1.397(12) . ?
C02I C031 1.563(14) . ?
C02I C035 1.521(13) . ?
C02I C03V 1.488(13) . ?
C02J H02A 0.9800 . ?
C02J H02D 0.9800 . ?
C02J H02E 0.9800 . ?
C02J C02N 1.512(12) . ?
C02L C03O 1.555(13) . ?
C02M C02O 1.515(13) . ?
C02M C034 1.366(13) . ?
C02M C038 1.386(13) . ?
C02N C036 1.526(12) . ?
C02N C037 1.538(12) . ?
C02P C02X 1.525(12) . ?
C02P C03H 1.515(13) . ?
C02P C03U 1.551(13) . ?
C02Q H02Q 0.9500 . ?
C02Q C032 1.391(12) . ?
C02R H02G 0.9800 . ?
C02R H02H 0.9800 . ?
C02R H02I 0.9800 . ?
C02T H02T 0.9500 . ?
C02T C02W 1.388(12) . ?
C02U H02J 0.9800 . ?
C02U H02K 0.9800 . ?
C02U H02L 0.9800 . ?
C02V H02V 0.9500 . ?
C02V C03D 1.363(11) . ?
C02W C032 1.388(13) . ?
C02W C03E 1.478(12) . ?
C02X H02M 0.9800 . ?
C02X H02N 0.9800 . ?
C02X H02O 0.9800 . ?
C02Y C048 1.439(15) . ?
C02Y C04A 1.524(17) . ?
C02Y C13 1.444(16) . ?
C02Z H02P 0.9800 . ?
C02Z H02R 0.9800 . ?
C02Z H02S 0.9800 . ?
C030 C039 1.492(13) . ?
C030 C03Y 1.524(15) . ?
C030 C03Z 1.516(14) . ?
C031 H03A 0.9800 . ?
C031 H03B 0.9800 . ?
C031 H03C 0.9800 . ?
C032 H032 0.9500 . ?
C033 H033 0.9500 . ?
C033 C03C 1.394(13) . ?
C034 H034 0.9500 . ?
C034 C03Q 1.395(13) . ?
C035 H03D 0.9800 . ?
C035 H03E 0.9800 . ?
C035 H03F 0.9800 . ?
C036 H03G 0.9800 . ?
C036 H03H 0.9800 . ?
C036 H03I 0.9800 . ?
C037 H03J 0.9800 . ?
C037 H03K 0.9800 . ?
C037 H03L 0.9800 . ?
C038 H038 0.9500 . ?
C038 C03G 1.398(13) . ?
C039 H03M 0.9800 . ?
C039 H03N 0.9800 . ?
C039 H03O 0.9800 . ?
C03A H03P 0.9800 . ?
C03A H03Q 0.9800 . ?
C03A H03R 0.9800 . ?
C03B H03S 0.9800 . ?
C03B H03T 0.9800 . ?
C03B H03U 0.9800 . ?
C03B C03M 1.515(13) . ?
C03C H03V 0.9500 . ?
C03C C03I 1.386(13) . ?
C03D H03W 0.9500 . ?
C03D C03I 1.396(12) . ?
C03E C03I 1.502(13) . ?
C03F H03X 0.9500 . ?
C03F C03J 1.468(15) . ?
C03G H03Y 0.9500 . ?
C03G C03T 1.392(14) . ?
C03H H03Z 0.9800 . ?
C03H H 0.9800 . ?
C03H HA 0.9800 . ?
C03J H03 0.9500 . ?
C03J C03S 1.318(15) . ?
O19 C044 1.302(16) . ?
C03L H1 0.9800 . ?
C03L HB 0.9800 . ?
C03L HC 0.9800 . ?
C03L C03M 1.527(13) . ?
C03M C03P 1.561(14) . ?
C03N H2 0.9800 . ?
C03N HD 0.9800 . ?
C03N HE 0.9800 . ?
C03O C041 1.530(16) . ?
C03O C046 1.463(19) . ?
C03O C1 1.477(17) . ?
C03P H3 0.9800 . ?
C03P HF 0.9800 . ?
C03P HG 0.9800 . ?
C03Q H4 0.9500 . ?
C03Q C03T 1.368(14) . ?
C03R H5 0.9500 . ?
C03R C043 1.390(14) . ?
C03S C043 1.395(16) . ?
C03S C044 1.529(16) . ?
C03T C044 1.491(16) . ?
C03U H7 0.9800 . ?
C03U HH 0.9800 . ?
C03U HI 0.9800 . ?
C03V H8 0.9800 . ?
C03V HJ 0.9800 . ?
C03V HK 0.9800 . ?
C03W H10 0.9800 . ?
C03W HL 0.9800 . ?
C03W HM 0.9800 . ?
C03Y H11 0.9800 . ?
C03Y HN 0.9800 . ?
C03Y HO 0.9800 . ?
C03Z H12 0.9800 . ?
C03Z HP 0.9800 . ?
C03Z HQ 0.9800 . ?
O26 H26 0.8400 . ?
O26 C042 1.369(13) . ?
C041 H04A 0.9800 . ?
C041 H04B 0.9800 . ?
C041 H04C 0.9800 . ?
C042 H04M 0.9800 . ?
C042 H04N 0.9800 . ?
C042 H04O 0.9800 . ?
C043 H043 0.9500 . ?
C046 H04D 0.9800 . ?
C046 H04E 0.9800 . ?
C046 H04F 0.9800 . ?
C1 H1A 0.9800 . ?
C1 H1B 0.9800 . ?
C1 H1C 0.9800 . ?
C048 H04G 0.9800 . ?
C048 H04H 0.9800 . ?
C048 H04I 0.9800 . ?
C04A H04J 0.9800 . ?
C04A H04K 0.9800 . ?
C04A H04L 0.9800 . ?
C13 H13A 0.9800 . ?
C13 H13B 0.9800 . ?
C13 H13C 0.9800 . ?
C5 H5A 0.9801 . ?
C5 H5B 0.9797 . ?
C5 H5C 0.9799 . ?

loop_
_geom_torsion_atom_site_label_1
_geom_torsion_atom_site_label_2
_geom_torsion_atom_site_label_3
_geom_torsion_atom_site_label_4
_geom_torsion
_geom_torsion_site_symmetry_1
_geom_torsion_site_symmetry_2
_geom_torsion_site_symmetry_3
_geom_torsion_site_symmetry_4
_geom_torsion_publ_flag
Tb5 S6 C019 C00X -3.8(6) . . . . ?
Tb5 S6 C019 C01P 176.7(5) . . . . ?
Tb5 S6 C01N C01B 8.1(6) . . . . ?
Tb5 S6 C01N C01M -171.3(5) . . . . ?
Tb5 O10 C00X C016 -172.7(5) . . . . ?
Tb5 O10 C00X C019 8.8(9) . . . . ?
Tb5 O11 C01B C014 171.9(5) . . . . ?
Tb5 O11 C01B C01N -7.8(9) . . . . ?
Tb5 O23 C02K O24 71.0(13) 5_766 . . . ?
Tb5 O23 C02K C025 -110.3(9) 5_766 . . . ?
Tb1 S3 C010 C017 1.2(6) . . . . ?
Tb1 S3 C010 C01Q 178.0(5) . . . . ?
Tb1 S3 C029 C020 -6.8(6) . . . . ?
Tb1 S3 C029 C028 175.3(6) . . . . ?
Tb1 S1 C012 C00Y 5.0(6) 7_556 . . . ?
Tb1 S1 C012 C01S -170.5(6) 7_556 . . . ?
Tb1 S1 C01W C01K 173.3(6) 7_556 . . . ?
Tb1 S1 C01W C022 -5.2(6) 7_556 . . . ?
Tb1 O5 C017 C010 1.5(9) . . . . ?
Tb1 O5 C017 C01G -178.5(4) . . . . ?
Tb1 O4 C020 C029 6.4(10) . . . . ?
Tb1 O4 C020 C02E -175.0(5) . . . . ?
Tb1 O3 C00Y C012 -9.8(10) 7_556 . . . ?
Tb1 O3 C00Y C01F 171.9(5) 7_556 . . . ?
Tb1 O1 C022 C01T -173.9(5) 7_556 . . . ?
Tb1 O1 C022 C01W 8.3(10) 7_556 . . . ?
Tb1 O8 C02S O21 -53.9(15) . . . . ?
Tb1 O8 C02S C02H 124.1(9) . . . . ?
Tb4 S7 C014 C01A 174.7(6) 2_756 . . . ?
Tb4 S7 C014 C01B -5.8(6) 2_756 . . . ?
Tb4 S7 C01E C018 2.9(6) 2_756 . . . ?
Tb4 S7 C01E C02C 178.3(6) 2_756 . . . ?
Tb4 S5 C015 C011 -5.6(6) . . . . ?
Tb4 S5 C015 C01U 174.9(6) . . . . ?
Tb4 S5 C016 C00X 2.3(6) . . . . ?
Tb4 S5 C016 C01C -178.9(5) . . . . ?
Tb4 O10 C00X C016 -3.1(9) . . . . ?
Tb4 O10 C00X C019 178.4(4) . . . . ?
Tb4 O11 C01B C014 3.2(9) 2_756 . . . ?
Tb4 O11 C01B C01N -176.5(5) 2_756 . . . ?
Tb4 O12 C011 C015 5.0(10) . . . . ?
Tb4 O12 C011 C01D -176.9(5) . . . . ?
Tb4 O13 C018 C01E 1.4(9) 2_756 . . . ?
Tb4 O13 C018 C01X -179.4(5) 2_756 . . . ?
Tb3 S8 C01D C011 7.1(6) . . . . ?
Tb3 S8 C01D C01V -171.6(6) . . . . ?
Tb3 S8 C01X C018 -3.3(6) . . . . ?
Tb3 S8 C01X C02B 177.3(6) . . . . ?
Tb3 O12 C011 C015 171.3(5) . . . . ?
Tb3 O12 C011 C01D -10.6(10) . . . . ?
Tb3 O13 C018 C01E -174.7(5) . . . . ?
Tb3 O13 C018 C01X 4.5(10) . . . . ?
Tb3 O14 C02O O18 -36(2) . . . . ?
Tb3 O14 C02O C02M 142.7(11) . . . . ?
Tb2 S4 C01G C017 -0.7(6) . . . . ?
Tb2 S4 C01G C01L -177.5(6) . . . . ?
Tb2 S4 C01T C01R -174.5(6) . . . . ?
Tb2 S4 C01T C022 6.7(6) . . . . ?
Tb2 S2 C01F C00Y -9.2(6) 7_556 . . . ?
Tb2 S2 C01F C01Y 171.3(6) 7_556 . . . ?
Tb2 S2 C02E C020 2.4(6) 7_556 . . . ?
Tb2 S2 C02E C027 -175.6(6) 7_556 . . . ?
Tb2 O5 C017 C010 179.3(5) . . . . ?
Tb2 O5 C017 C01G -0.8(9) . . . . ?
Tb2 O4 C020 C029 174.6(5) 7_556 . . . ?
Tb2 O4 C020 C02E -6.9(10) 7_556 . . . ?
Tb2 O3 C00Y C012 -174.4(5) 7_556 . . . ?
Tb2 O3 C00Y C01F 7.2(10) 7_556 . . . ?
Tb2 O1 C022 C01T -5.1(10) . . . . ?
Tb2 O1 C022 C01W 177.0(5) . . . . ?
Tb2 O7 C024 O20 -30.3(16) . . . . ?
Tb2 O7 C024 C02G 151.6(7) . . . . ?
S6 C019 C01P C01O -179.0(6) . . . . ?
S7 C014 C01A C01I 179.4(6) . . . . ?
S7 C014 C01B O11 3.2(9) . . . . ?
S7 C014 C01B C01N -177.1(5) . . . . ?
S7 C01E C02C C02L -178.1(7) . . . . ?
S3 C010 C017 O5 -1.9(9) . . . . ?
S3 C010 C017 C01G 178.1(5) . . . . ?
S3 C010 C01Q C01H -175.4(6) . . . . ?
S5 C015 C01U C021 177.5(6) . . . . ?
S5 C016 C01C C01O -178.1(6) . . . . ?
S1 C012 C01S C023 177.9(7) . . . . ?
S1 C01W C022 O1 0.1(10) . . . . ?
S1 C01W C022 C01T -177.9(5) . . . . ?
S4 C01G C01L C01H 177.3(6) . . . . ?
S4 C01T C022 O1 -2.8(10) . . . . ?
S4 C01T C022 C01W 175.2(5) . . . . ?
S8 C01D C01V C021 -178.7(6) . . . . ?
S8 C01X C02B C02L 179.4(7) . . . . ?
S2 C01F C01Y C023 177.6(7) . . . . ?
O10 C00X C016 S5 -0.3(9) . . . . ?
O10 C00X C016 C01C -179.1(6) . . . . ?
O10 C00X C019 S6 -1.4(9) . . . . ?
O10 C00X C019 C01P 178.1(6) . . . . ?
O11 C01B C01N S6 -2.7(9) . . . . ?
O11 C01B C01N C01M 176.6(6) . . . . ?
O12 C011 C015 S5 2.1(10) . . . . ?
O12 C011 C015 C01U -178.5(7) . . . . ?
O12 C011 C01D S8 -0.5(10) . . . . ?
O12 C011 C01D C01V 178.1(7) . . . . ?
O13 C018 C01E S7 -3.2(9) . . . . ?
O13 C018 C01E C02C -178.5(7) . . . . ?
O13 C018 C01X S8 0.4(10) . . . . ?
O13 C018 C01X C02B 179.9(7) . . . . ?
O5 C017 C01G S4 1.0(9) . . . . ?
O5 C017 C01G C01L 177.7(6) . . . . ?
O4 C020 C029 S3 2.4(10) . . . . ?
O4 C020 C029 C028 -179.9(7) . . . . ?
O4 C020 C02E S2 1.6(10) . . . . ?
O4 C020 C02E C027 179.6(7) . . . . ?
O3 C00Y C012 S1 0.9(10) . . . . ?
O3 C00Y C012 C01S 176.3(7) . . . . ?
O3 C00Y C01F S2 4.0(10) . . . . ?
O3 C00Y C01F C01Y -176.6(7) . . . . ?
O7 C024 C02G C03F -8.8(14) . . . . ?
O7 C024 C02G C03R 169.5(9) . . . . ?
C00X C016 C01C C01O 0.7(11) . . . . ?
C00X C019 C01P C01O 1.5(11) . . . . ?
C00Y C012 C01S C023 2.5(12) . . . . ?
C00Y C01F C01Y C023 -1.8(12) . . . . ?
O20 C024 C02G C03F 173.0(11) . . . . ?
O20 C024 C02G C03R -8.7(13) . . . . ?
C010 S3 C029 C020 94.8(6) . . . . ?
C010 S3 C029 C028 -83.0(6) . . . . ?
C010 C017 C01G S4 -179.0(5) . . . . ?
C010 C017 C01G C01L -2.3(10) . . . . ?
C011 C015 C01U C021 -1.9(12) . . . . ?
C011 C01D C01V C021 2.6(12) . . . . ?
C012 S1 C01W C01K -85.2(7) . . . . ?
C012 S1 C01W C022 96.4(6) . . . . ?
C012 C00Y C01F S2 -174.5(5) . . . . ?
C012 C00Y C01F C01Y 4.9(11) . . . . ?
C012 C01S C023 C01Y 0.8(13) . . . . ?
C012 C01S C023 C02Y -176.9(9) . . . . ?
C014 S7 C01E C018 -99.4(6) . . . . ?
C014 S7 C01E C02C 76.0(7) . . . . ?
C014 C01A C01I C01M -1.6(12) . . . . ?
C014 C01A C01I C02I 178.8(8) . . . . ?
C014 C01B C01N S6 177.5(5) . . . . ?
C014 C01B C01N C01M -3.1(10) . . . . ?
C015 S5 C016 C00X -99.3(6) . . . . ?
C015 S5 C016 C01C 79.5(6) . . . . ?
C015 C011 C01D S8 177.7(5) . . . . ?
C015 C011 C01D C01V -3.6(10) . . . . ?
C015 C01U C021 C01V 0.6(11) . . . . ?
C015 C01U C021 C02A -179.4(7) . . . . ?
C016 S5 C015 C011 96.0(6) . . . . ?
C016 S5 C015 C01U -83.4(6) . . . . ?
C016 C00X C019 S6 180.0(5) . . . . ?
C016 C00X C019 C01P -0.5(10) . . . . ?
C016 C01C C01O C01P 0.2(11) . . . . ?
C016 C01C C01O C02N 176.2(7) . . . . ?
C017 C010 C01Q C01H 1.3(11) . . . . ?
C017 C01G C01L C01H 0.6(12) . . . . ?
C018 C01E C02C C02L -2.8(12) . . . . ?
C018 C01X C02B C02L -0.1(13) . . . . ?
C019 S6 C01N C01B -93.1(6) . . . . ?
C019 S6 C01N C01M 87.5(6) . . . . ?
C019 C00X C016 S5 178.3(5) . . . . ?
C019 C00X C016 C01C -0.5(10) . . . . ?
C01A C014 C01B O11 -177.4(7) . . . . ?
C01A C014 C01B C01N 2.4(10) . . . . ?
C01A C01I C01M C01N 0.9(12) . . . . ?
C01A C01I C02I C031 -113.9(9) . . . . ?
C01A C01I C02I C035 129.3(9) . . . . ?
C01A C01I C02I C03V 6.1(14) . . . . ?
C01B C014 C01A C01I 0.0(12) . . . . ?
C01C C01O C01P C019 -1.3(11) . . . . ?
C01C C01O C02N C02J -179.5(8) . . . . ?
C01C C01O C02N C036 58.7(10) . . . . ?
C01C C01O C02N C037 -60.6(11) . . . . ?
C01D S8 C01X C018 98.3(6) . . . . ?
C01D S8 C01X C02B -81.2(7) . . . . ?
C01D C011 C015 S5 -176.1(5) . . . . ?
C01D C011 C015 C01U 3.3(10) . . . . ?
C01D C01V C021 C01U -1.0(11) . . . . ?
C01D C01V C021 C02A 179.0(7) . . . . ?
C01E S7 C014 C01A -82.8(7) . . . . ?
C01E S7 C014 C01B 96.7(6) . . . . ?
C01E C018 C01X S8 179.7(5) . . . . ?
C01E C018 C01X C02B -0.8(11) . . . . ?
C01E C02C C02L C02B 1.8(13) . . . . ?
C01E C02C C02L C03O 179.7(9) . . . . ?
C01F S2 C02E C020 -98.4(6) . . . . ?
C01F S2 C02E C027 83.6(7) . . . . ?
C01F C00Y C012 S1 179.4(5) . . . . ?
C01F C00Y C012 C01S -5.3(11) . . . . ?
C01F C01Y C023 C01S -1.2(13) . . . . ?
C01F C01Y C023 C02Y 176.6(9) . . . . ?
C01G S4 C01T C01R 84.1(6) . . . . ?
C01G S4 C01T C022 -94.8(6) . . . . ?
C01I C01M C01N S6 -179.1(6) . . . . ?
C01I C01M C01N C01B 1.5(11) . . . . ?
C01K C01W C022 O1 -178.3(7) . . . . ?
C01K C01W C022 C01T 3.7(11) . . . . ?
C01K C026 C03M C03B -62.9(11) . . . . ?
C01K C026 C03M C03L 174.4(8) . . . . ?
C01K C026 C03M C03P 55.6(11) . . . . ?
C01L C01H C01Q C010 -3.1(11) . . . . ?
C01L C01H C02P C02X 21.4(12) . . . . ?
C01L C01H C02P C03H -100.6(10) . . . . ?
C01L C01H C02P C03U 136.2(9) . . . . ?
C01M C01I C02I C031 66.5(10) . . . . ?
C01M C01I C02I C035 -50.3(11) . . . . ?
C01M C01I C02I C03V -173.5(10) . . . . ?
C01N S6 C019 C00X 96.5(6) . . . . ?
C01N S6 C019 C01P -82.9(6) . . . . ?
C01P C01O C02N C02J -3.8(12) . . . . ?
C01P C01O C02N C036 -125.5(8) . . . . ?
C01P C01O C02N C037 115.2(9) . . . . ?
C01Q C010 C017 O5 -178.6(6) . . . . ?
C01Q C010 C017 C01G 1.4(10) . . . . ?
C01Q C01H C01L C01G 2.1(12) . . . . ?
C01Q C01H C02P C02X -161.7(8) . . . . ?
C01Q C01H C02P C03H 76.4(10) . . . . ?
C01Q C01H C02P C03U -46.8(11) . . . . ?
C01R C01T C022 O1 178.3(7) . . . . ?
C01R C01T C022 C01W -3.6(11) . . . . ?
C01R C026 C03M C03B 115.8(10) . . . . ?
C01R C026 C03M C03L -6.9(13) . . . . ?
C01R C026 C03M C03P -125.8(9) . . . . ?
C01S C023 C02Y C048 -38.0(15) . . . . ?
C01S C023 C02Y C04A 78.3(13) . . . . ?
C01S C023 C02Y C13 -178.8(11) . . . . ?
C01T S4 C01G C017 102.0(6) . . . . ?
C01T S4 C01G C01L -74.7(6) . . . . ?
C01T C01R C026 C01K -1.5(12) . . . . ?
C01T C01R C026 C03M 179.8(8) . . . . ?
C01U C021 C02A C02Z -173.8(8) . . . . ?
C01U C021 C02A C03A -53.7(10) . . . . ?
C01U C021 C02A C03N 66.6(11) . . . . ?
C01V C021 C02A C02Z 6.1(12) . . . . ?
C01V C021 C02A C03A 126.3(9) . . . . ?
C01V C021 C02A C03N -113.5(10) . . . . ?
C01W S1 C012 C00Y -96.1(6) . . . . ?
C01W S1 C012 C01S 88.5(7) . . . . ?
C01W C01K C026 C01R 1.6(12) . . . . ?
C01W C01K C026 C03M -179.7(8) . . . . ?
C01X S8 C01D C011 -93.4(6) . . . . ?
C01X S8 C01D C01V 87.9(6) . . . . ?
C01X C018 C01E S7 177.5(5) . . . . ?
C01X C018 C01E C02C 2.2(10) . . . . ?
C01X C02B C02L C02C -0.4(14) . . . . ?
C01X C02B C02L C03O -178.1(9) . . . . ?
C01Y C023 C02Y C048 144.4(11) . . . . ?
C01Y C023 C02Y C04A -99.3(12) . . . . ?
C01Y C023 C02Y C13 3.6(16) . . . . ?
O22 C03E C03I C03C -149.0(12) . . . . ?
O22 C03E C03I C03D 28.1(17) . . . . ?
C024 C02G C03F C03J -175.7(11) . . . . ?
C024 C02G C03R C043 -179.6(10) . . . . ?
C025 C02F C02T C02W -1.2(15) . . . . ?
C025 C02Q C032 C02W -1.1(15) . . . . ?
C026 C01K C01W S1 178.7(6) . . . . ?
C026 C01K C01W C022 -2.8(12) . . . . ?
C026 C01R C01T S4 -176.2(6) . . . . ?
C026 C01R C01T C022 2.7(12) . . . . ?
C027 C02D C030 C039 -178.0(9) . . . . ?
C027 C02D C030 C03Y 62.6(11) . . . . ?
C027 C02D C030 C03Z -57.4(12) . . . . ?
C028 C02D C030 C039 1.4(13) . . . . ?
C028 C02D C030 C03Y -118.0(10) . . . . ?
C028 C02D C030 C03Z 122.0(10) . . . . ?
C029 S3 C010 C017 -100.4(6) . . . . ?
C029 S3 C010 C01Q 76.4(6) . . . . ?
C029 C020 C02E S2 -179.7(5) . . . . ?
C029 C020 C02E C027 -1.7(11) . . . . ?
C029 C028 C02D C027 0.7(12) . . . . ?
C029 C028 C02D C030 -178.7(8) . . . . ?
C02B C02L C03O C041 -7.1(16) . . . . ?
C02B C02L C03O C046 109.5(15) . . . . ?
C02B C02L C03O C1 -125.4(13) . . . . ?
C02C C02L C03O C041 175.1(10) . . . . ?
C02C C02L C03O C046 -68.2(16) . . . . ?
C02C C02L C03O C1 56.9(15) . . . . ?
C02D C027 C02E S2 179.5(6) . . . . ?
C02D C027 C02E C020 1.6(12) . . . . ?
C02D C028 C029 S3 176.7(6) . . . . ?
C02D C028 C029 C020 -1.1(12) . . . . ?
C02E S2 C01F C00Y 93.3(6) . . . . ?
C02E S2 C01F C01Y -86.2(7) . . . . ?
C02E C020 C029 S3 -176.3(5) . . . . ?
C02E C020 C029 C028 1.5(11) . . . . ?
C02E C027 C02D C028 -1.0(12) . . . . ?
C02E C027 C02D C030 178.4(8) . . . . ?
C02F C025 C02K O23 -26.2(12) . . . . ?
C02F C025 C02K O24 152.6(9) . . . . ?
C02F C025 C02Q C032 -1.8(14) . . . . ?
C02F C02T C02W C032 -1.8(15) . . . . ?
C02F C02T C02W C03E -178.7(9) . . . . ?
C02G C03F C03J C03S -6(2) . . . . ?
C02G C03R C043 C03S -3.9(18) . . . . ?
C02H C02V C03D C03I 1.4(15) . . . . ?
C02H C033 C03C C03I 1.0(16) . . . . ?
C02I C01I C01M C01N -179.5(8) . . . . ?
C02K C025 C02F C02T -179.8(8) . . . . ?
C02K C025 C02Q C032 -179.0(9) . . . . ?
C02M C034 C03Q C03T 2(2) . . . . ?
C02M C038 C03G C03T 1(2) . . . . ?
C02N C01O C01P C019 -177.2(7) . . . . ?
C02O C02M C034 C03Q 179.8(11) . . . . ?
C02O C02M C038 C03G 178.5(11) . . . . ?
C02P C01H C01L C01G 179.2(7) . . . . ?
C02P C01H C01Q C010 179.8(7) . . . . ?
C02Q C025 C02F C02T 2.9(14) . . . . ?
C02Q C025 C02K O23 151.0(8) . . . . ?
C02Q C025 C02K O24 -30.2(12) . . . . ?
C02S C02H C02V C03D 177.9(9) . . . . ?
C02S C02H C033 C03C -179.1(9) . . . . ?
C02T C02W C032 C02Q 2.8(15) . . . . ?
C02T C02W C03E O22 22.4(16) . . . . ?
C02T C02W C03E C03I -155.5(10) . . . . ?
C02V C02H C02S O8 26.7(12) . . . . ?
C02V C02H C02S O21 -155.1(9) . . . . ?
C02V C02H C033 C03C 0.6(15) . . . . ?
C02V C03D C03I C03C 0.2(16) . . . . ?
C02V C03D C03I C03E -177.0(10) . . . . ?
C02W C03E C03I C03C 29.0(16) . . . . ?
C02W C03E C03I C03D -153.9(10) . . . . ?
C032 C02W C03E O22 -154.3(11) . . . . ?
C032 C02W C03E C03I 27.7(16) . . . . ?
C033 C02H C02S O8 -153.6(9) . . . . ?
C033 C02H C02S O21 24.5(13) . . . . ?
C033 C02H C02V C03D -1.8(14) . . . . ?
C033 C03C C03I C03D -1.4(16) . . . . ?
C033 C03C C03I C03E 175.8(10) . . . . ?
C034 C02M C02O O14 27.8(15) . . . . ?
C034 C02M C02O O18 -153.2(11) . . . . ?
C034 C02M C038 C03G -1.6(18) . . . . ?
C034 C03Q C03T C03G -2(2) . . . . ?
C034 C03Q C03T C044 168.6(15) . . . . ?
C038 C02M C02O O14 -152.3(10) . . . . ?
C038 C02M C02O O18 26.7(15) . . . . ?
C038 C02M C034 C03Q -0.1(18) . . . . ?
C038 C03G C03T C03Q 0(2) . . . . ?
C038 C03G C03T C044 -170.1(15) . . . . ?
C03E C02W C032 C02Q 179.6(10) . . . . ?
C03F C02G C03R C043 -1.2(17) . . . . ?
C03F C03J C03S C043 0(2) . . . . ?
C03F C03J C03S C044 -169.4(13) . . . . ?
C03G C03T C044 O19 150.2(18) . . . . ?
C03G C03T C044 C03S -17(3) . . . . ?
C03J C03S C043 C03R 4(2) . . . . ?
C03J C03S C044 O19 137.4(19) . . . . ?
C03J C03S C044 C03T -56(2) . . . . ?
C03Q C03T C044 O19 -20(3) . . . . ?
C03Q C03T C044 C03S 172.7(16) . . . . ?
C03R C02G C03F C03J 6.1(18) . . . . ?
C043 C03S C044 O19 -33(3) . . . . ?
C043 C03S C044 C03T 134.3(17) . . . . ?
C044 C03S C043 C03R 173.8(12) . . . . ?

loop_
_smtbx_masks_void_nr
_smtbx_masks_void_average_x
_smtbx_masks_void_average_y
_smtbx_masks_void_average_z
_smtbx_masks_void_volume
_smtbx_masks_void_count_electrons
_smtbx_masks_void_content
1 0.000 0.000 0.000 158.4 0.0 ?
2 0.000 0.000 0.500 158.4 0.0 ?
3 -0.414 0.203 0.250 1069.0 267.7 '26 H2O'
4 -0.739 0.297 0.750 1069.0 259.8 '26 H2O'
5 -0.199 0.354 0.005 88.1 22.2 '2.25 H2O'
6 0.199 0.354 0.495 88.1 22.2 '2.25 H2O'
7 0.199 0.646 -0.005 88.1 22.2 '2.25 H2O'
8 -0.199 0.646 0.505 88.1 22.2 '2.25 H2O'
9 -0.930 0.797 0.750 1069.0 259.8 '26 H2O'
10 -0.727 0.703 0.250 1069.0 267.7 '26 H2O'
11 0.206 0.180 0.051 22.4 0.0 ?
12 0.206 0.820 0.551 22.4 0.0 ?
13 0.301 0.146 0.505 88.1 22.2 '2.25 H2O'
14 0.301 0.854 0.005 88.1 22.2 '2.25 H2O'
15 0.294 0.320 0.949 22.4 0.0 ?
16 0.294 0.680 0.449 22.4 0.0 ?
17 0.500 0.500 0.000 158.4 0.0 ?
18 0.500 0.500 0.500 158.4 0.0 ?
19 0.699 0.146 -0.005 88.1 22.2 '2.25 H2O'
20 0.699 0.854 0.495 88.1 22.2 '2.25 H2O'
21 0.706 0.320 0.551 22.4 0.0 ?
22 0.706 0.680 0.051 22.4 0.0 ?
23 0.794 0.180 0.449 22.4 0.0 ?
24 0.794 0.820 0.949 22.4 0.0 ?
